data_7720946
loop_
_publ_author_name
'Wenger, John S.'
'Rowe, William J.'
'Mehta, Meera'

_publ_section_title
;
 Activation of N<sub>2</sub>O, CO<sub>2</sub>, and CO at a sterically
 protected phosphorus center.
;
_journal_issue 20
_journal_name_full 'Dalton transactions (Cambridge, England : 2003)'
_journal_page_first 7884
_journal_page_last 7890
_journal_paper_doi 10.1039/d6dt00986g
_journal_volume 55
_journal_year 2026
_chemical_formula_moiety 'C72 H89 P, C3.5 H4'
_chemical_formula_sum 'C75.5 H93 P'
_chemical_formula_weight 1031.46
_space_group_crystal_system monoclinic
_space_group_IT_number 14
_space_group_name_Hall '-P 2yn'
_space_group_name_H-M_alt 'P 1 21/n 1'
_atom_sites_solution_hydrogens geom
_atom_sites_solution_primary dual
_audit_creation_date 2026-04-20
_audit_creation_method
;
Olex2 1.5
(compiled 2025.07.13 svn.rb7424aed for OlexSys, GUI svn.r7314)
;
_audit_update_record
;
2026-04-20 deposited with the CCDC.	2026-04-29 downloaded from the CCDC.
;
_cell_angle_alpha 90
_cell_angle_beta 97.3510(10)
_cell_angle_gamma 90
_cell_formula_units_Z 4
_cell_length_a 15.2381(2)
_cell_length_b 20.8779(2)
_cell_length_c 21.5696(3)
_cell_measurement_reflns_used 86499
_cell_measurement_temperature 100.00(10)
_cell_measurement_theta_max 75.5180
_cell_measurement_theta_min 2.0340
_cell_volume 6805.74(15)
_computing_cell_refinement 'CrysAlisPro 1.171.43.92a (Rigaku OD, 2023)'
_computing_data_collection 'CrysAlisPro system (CCD 43.143a 64-bit (release 25-10-2024))'
_computing_data_reduction 'CrysAlisPro 1.171.43.92a (Rigaku OD, 2023)'
_computing_molecular_graphics 'Olex2 1.5 (Dolomanov et al., 2009)'
_computing_publication_material 'Olex2 1.5 (Dolomanov et al., 2009)'
_computing_structure_refinement 'SHELXL 2018/3 (Sheldrick, 2015)'
_diffrn_ambient_environment N~2~
_diffrn_ambient_temperature 100.00(10)
_diffrn_detector 'Hybrid Pixel Array Detector'
_diffrn_detector_area_resol_mean 10.0000
_diffrn_detector_type 'HyPix-Arc 150'
_diffrn_measured_fraction_theta_full 0.992
_diffrn_measured_fraction_theta_max 0.992
_diffrn_measurement_details
;
List of Runs (angles in degrees, time in seconds):

  # Type    Start    End  Width  t~exp~   \w     \q     \k     \f   Frames
#--------------------------------------------------------------------------
  1  \w     11.00  36.00   0.50    2.94    --   59.89 -30.00  90.00   50
  2  \w     62.00  96.00   0.50    2.94    --   59.89  30.00-150.00   68
  3  \w     11.00  37.00   0.50    2.94    --   59.89 -30.00  60.00   52
  4  \w     28.00  61.00   0.50    2.94    --   59.89 -95.00  30.00   66
  5  \w     70.00 105.00   0.50    2.94    --   59.89  30.00-180.00   70
  6  \w     78.00 106.00   0.50    2.94    --   59.89  30.00 -30.00   56
  7  \w     11.00  36.00   0.50    2.94    --   59.89 -30.00   0.00   50
  8  \w     11.00  37.00   0.50    2.94    --   59.89 -30.00  30.00   52
  9  \w     12.00  37.00   0.50    2.94    --   59.89 -30.00 150.00   50
 10  \w     12.00  37.00   0.50    2.94    --   59.89 -30.00-180.00   50
 11  \w     41.00  67.00   0.50    2.94    --   59.89 -95.00-180.00   52
 12  \w     75.00 107.00   0.50    2.94    --   73.49  30.00-120.00   64
 13  \w     34.00  73.00   0.50    2.94    --   73.49 -95.00 -90.00   78
 14  \w     30.00  71.00   0.50    2.94    --   73.49-125.00-180.00   82
 15  \w     91.00 117.00   0.50    2.94    --   73.49  30.00 -60.00   52
 16  \w     76.00 111.00   0.50    2.94    --   73.49  30.00   0.00   70
 17  \w     77.00 123.00   0.50    2.94    --   73.49  30.00  30.00   92
 18  \w     82.00 121.00   0.50    2.94    --   73.49  30.00 -90.00   78
 19  \w     54.00 102.00   0.50    2.94    --   73.49-125.00-120.00   96
 20  \w     65.00 102.00   0.50    2.94    --   73.49-125.00  90.00   74
 21  \w     35.00  84.00   0.50    2.94    --   73.49 -95.00 -30.00   98
 22  \w     84.00 116.00   0.50    2.94    --   73.49  30.00  90.00   64
 23  \w     34.00  60.00   0.50    2.94    --   73.49 -95.00 -60.00   52
 24  \w     46.00 102.00   0.50    2.94    --   73.49-125.00 120.00  112
 25  \w     80.00 106.00   0.50    2.94    --   79.80-125.00   0.00   52
 26  \w     39.00  68.00   0.50    2.94    --   79.80-125.00   0.00   58
 27  \w     44.00  69.00   0.50    2.94    --   79.80 -95.00 -90.00   50
 28  \w     84.00 109.00   0.50    2.94    --   79.80-125.00  60.00   50
 29  \w     54.00  88.00   0.50    2.94    --   79.80 -95.00 -30.00   68
 30  \w     44.00  69.00   0.50    2.94    --   79.80-125.00  60.00   50
 31  \w     40.00  65.00   0.50    2.94    --   79.80 -95.00 120.00   50
 32  \w     64.00  90.00   0.50    2.94    --   79.80 -95.00-150.00   52
 33  \w     82.00 108.00   0.50    2.94    --   79.80-125.00  30.00   52
 34  \w     40.00  65.00   0.50    2.94    --   79.80 -95.00   0.00   50
 35  \w     81.00 106.00   0.50    2.94    --   79.80-125.00-120.00   50
 36  \w     64.00  90.00   0.50    2.94    --   79.80 -95.00 -60.00   52
 37  \w     49.00  78.00   0.50    2.94    --   79.80 -95.00-120.00   58
 38  \w     94.00 127.00   0.50    2.94    --   83.00  12.00-104.79   66
 39  \w     74.00 122.00   0.50    2.94    --   83.00  23.00 -33.00   96
 40  \w     62.00 126.00   0.50    2.94    --   83.00  19.00 168.89  128
 41  \w     47.00  73.00   0.50    2.94    --   83.00 -95.00  51.03   52
 42  \w     64.00  93.00   0.50    2.94    --   83.00-119.00-179.19   58
 43  \w     84.00 116.00   0.50    2.94    --   83.00-130.00 -23.97   64
 44  \w     70.00 120.00   0.50    2.94    --   83.00  23.00 -62.64  100
 45  \w     48.00  98.00   0.50    2.94    --   83.00   2.00 -97.42  100
 46  \w     44.00  92.00   0.50    2.94    --   83.00 -99.00  20.70   96
 47  \w     39.00  66.00   0.50    2.94    --   83.00-130.00 -23.97   54
 48  \w     48.00 106.00   0.50    2.94    --   83.00-114.00  90.10  116
 49  \w     52.00 112.00   0.50    2.94    --   83.00-125.00-146.43  120
 50  \w     91.00 120.00   0.50    2.94    --   83.00  36.00  65.77   58
 51  \w     59.00 125.00   0.50    2.94    --   83.00  21.00  61.16  132
 52  \w     40.00  70.00   0.50    2.94    --   83.00 -60.00  52.49   60
 53  \w     57.00 114.00   0.50    2.94    --   83.00-128.00 165.52  114
 54  \w     61.00 124.00   0.50    2.94    --   83.00  10.00 134.57  126
 55  \w     89.00 132.00   0.50    2.94    --   83.00  34.00-120.01   86
 56  \w     42.00  67.00   0.50    2.94    --   83.00 -62.00  -9.78   50
 57  \w     39.00  68.00   0.50    2.94    --   83.00-125.00 -68.28   58
 58  \w     40.00  65.00   0.50    2.94    --   83.00 -56.00 107.65   50
 59  \w     42.00  74.00   0.50    2.94    --   83.00 -64.00 -97.38   64
 60  \w     53.00 103.00   0.50    2.94    --   83.00  20.00-118.67  100
 61  \w     43.00  70.00   0.50    2.94    --   83.00 -69.00   7.59   54
 62  \w     75.00 120.00   0.50    2.94    --   83.00  19.00  11.88   90
 63  \w     65.00  94.00   0.50    2.94    --   83.00  -1.00  30.35   58
 64  \w     64.00  89.00   0.50    2.94    --   83.00 -96.00  80.08   50
 65  \w     75.00 117.00   0.50    2.94    --   83.00-132.00 -32.50   84
 66  \w     63.00 110.00   0.50    2.94    --   83.00-120.00 -74.93   94
 67  \w     85.00 110.00   0.50    2.94    --   83.00-120.00-132.64   50
 68  \w     52.00  80.00   0.50    2.94    --   83.00-120.00-132.64   56
 69  \w    -16.00  10.00   0.50    2.94    --   -3.00 -99.00  67.26   52
 70  \w    -17.00   9.00   0.50    2.94    --   -3.00 -97.00 -23.77   52
 71  \w    -38.00 -12.00   0.50    2.94    --   -3.00 -44.00 149.17   52
 72  \w    -17.00   8.00   0.50    2.94    --   -3.00 -99.00 130.59   50
 73  \w    -38.00 -12.00   0.50    2.94    --   -3.00 -62.00-173.28   52
 74  \w     -3.00  22.00   0.50    2.94    --   10.00  99.00  97.59   50
 75  \w      8.00  33.00   0.50    2.94    --   18.00  94.00 108.27   50
 76  \w     17.00  42.00   0.50    2.94    --   22.00  86.00-119.65   50
 77  \w     14.00  39.00   0.50    2.94    --   22.00  91.00   1.40   50
 78  \w     16.00  41.00   0.50    2.94    --   22.00  88.00 178.07   50
 79  \w     15.00  40.00   0.50    2.94    --   22.00  89.00 -64.74   50
 80  \w     28.00  53.00   0.50    2.94    --   26.00  76.00  96.25   50
 81  \w     31.00  56.00   0.50    2.94    --   30.00  77.00 151.74   50
 82  \w     35.00  60.00   0.50    2.94    --   34.00  77.00 -25.75   50
 83  \w     35.00  60.00   0.50    2.94    --   34.00  77.00  58.58   50
 84  \w     35.00  60.00   0.50    2.94    --   34.00  77.00 114.06   50
 85  \w     35.00  60.00   0.50    2.94    --   34.00  77.00-174.49   50
 86  \w     36.00  61.00   0.50    2.94    --   34.00  76.00 -53.06   50
 87  \w     39.00  64.00   0.50    2.94    --   38.00  77.00-153.85   50
 88  \w     40.00  65.00   0.50    2.94    --   38.00  75.00   1.17   50
 89  \w     39.00  64.00   0.50    2.94    --   38.00  77.00  21.90   50
 90  \w     39.00  64.00   0.50    2.94    --   38.00  77.00 178.22   50
 91  \w     39.00  64.00   0.50    2.94    --   38.00  77.00-135.06   50
 92  \w     43.00  68.00   0.50    2.94    --   42.00  77.00-103.88   50
 93  \w     44.00  69.00   0.50    2.94    --   42.00  76.00  36.07   50
 94  \w     43.00  68.00   0.50    2.94    --   42.00  77.00  92.81   50
 95  \w     43.00  68.00   0.50    2.94    --   42.00  77.00 134.66   50
 96  \w     43.00  68.00   0.50    2.94    --   42.00  77.00  68.67   50
 97  \w     43.00  68.00   0.50    2.94    --   42.00  77.00 -88.06   50
 98  \w     44.00  69.00   0.50    2.94    --   42.00  75.00 -19.28   50
 99  \w     43.00  68.00   0.50    2.94    --   42.00  77.00-119.64   50
100  \w     47.00  72.00   0.50    2.94    --   46.00  77.00 -49.34   50
101  \w     52.00  77.00   0.50    2.94    --   50.00  76.00 131.31   50
102  \w     52.00  77.00   0.50    2.94    --   50.00  76.00  -2.28   50
103  \w     51.00  76.00   0.50    2.94    --   50.00  77.00 -79.04   50
104  \w     52.00  77.00   0.50    2.94    --   50.00  76.00-157.07   50
105  \w     51.00  76.00   0.50    2.94    --   50.00  77.00  66.70   50
106  \w     51.00  76.00   0.50    2.94    --   50.00  77.00 167.68   50
107  \w     51.00  76.00   0.50    2.94    --   50.00  77.00-111.65   50
108  \w     51.00  76.00   0.50    2.94    --   50.00  77.00 105.82   50
109  \w     52.00  77.00   0.50    2.94    --   50.00  75.00-179.51   50
110  \w     55.00  80.00   0.50    2.94    --   54.00  77.00  17.27   50
111  \w     55.00  80.00   0.50    2.94    --   54.00  77.00 -24.87   50
112  \w     55.00  80.00   0.50    2.94    --   54.00  77.00 144.00   50
113  \w     62.00  87.00   0.50    2.94    --   58.00  72.00  58.86   50
114  \w     63.00  88.00   0.50    2.94    --   58.00  71.00-173.05   50
115  \w     62.00  87.00   0.50    2.94    --   58.00  72.00 149.36   50
116  \w     63.00  88.00   0.50    2.94    --   58.00  71.00 -55.77   50
117  \w     62.00  87.00   0.50    2.94    --   58.00  72.00 -44.03   50
118  \w     63.00  88.00   0.50    2.94    --   58.00  71.00 -65.84   50
119  \w     66.00  95.00   0.50    2.94    --   58.00  68.00-161.65   58
120  \w     62.00  87.00   0.50    2.94    --   58.00  72.00-138.55   50
121  \w     61.00  86.00   0.50    2.94    --   58.00  73.00  77.80   50
122  \w     11.00  37.00   0.50    2.94    --   59.89 -30.00 -60.00   52
123  \w     11.00  36.00   0.50    2.94    --   59.89 -30.00 120.00   50
124  \w     11.00  37.00   0.50    2.94    --   59.89 -30.00 -90.00   52
125  \w     11.00  36.00   0.50    2.94    --   59.89 -30.00-150.00   50
126  \w     11.00  36.00   0.50    2.94    --   59.89 -30.00 -30.00   50
127  \w     38.00  84.00   0.50    2.94    --   59.89   0.00-180.00   92
128  \w     11.00  37.00   0.50    2.94    --   59.89 -30.00-120.00   52
129  \w     66.00 101.00   0.50    2.94    --   62.00  72.00  41.75   70
130  \w     67.00  92.00   0.50    2.94    --   62.00  70.00 157.39   50
131  \w     66.00  91.00   0.50    2.94    --   62.00  72.00  10.76   50
132  \w     67.00  92.00   0.50    2.94    --   62.00  71.00-159.99   50
133  \w     67.00  92.00   0.50    2.94    --   62.00  70.00 -99.29   50
134  \w     65.00  90.00   0.50    2.94    --   62.00  73.00-118.98   50
135  \w     67.00  92.00   0.50    2.94    --   62.00  71.00 166.68   50
136  \w     68.00  93.00   0.50    2.94    --   66.00  75.00-132.14   50
137  \w     70.00  95.00   0.50    2.94    --   66.00  72.00 -12.55   50
138  \w     68.00  93.00   0.50    2.94    --   66.00  75.00  19.02   50
139  \w     68.00  93.00   0.50    2.94    --   66.00  75.00  85.09   50
140  \w     70.00 105.00   0.50    2.94    --   66.00  74.00 108.09   70
141  \w     69.00  94.00   0.50    2.94    --   66.00  73.00 -44.62   50
142  \w     70.00 102.00   0.50    2.94    --   66.00  74.00  98.25   64
143  \w     74.00  99.00   0.50    2.94    --   70.00  72.00 -95.96   50
144  \w     76.00 112.00   0.50    2.94    --   73.49   0.00-120.00   72
145  \w     37.00  70.00   0.50    2.94    --   73.49   0.00-120.00   66
146  \w     81.00 106.00   0.50    2.94    --   74.00  62.00  82.20   50
147  \w     87.00 112.00   0.50    2.94    --   78.00  53.00-102.29   50
148  \w     37.00  63.00   0.50    2.94    --   79.80-125.00  90.00   52
149  \w     44.00  70.00   0.50    2.94    --   79.80-125.00-150.00   52
150  \w     84.00 129.00   0.50    2.94    --   79.80  30.00  60.00   90
151  \w     81.00 106.00   0.50    2.94    --   79.80  30.00-120.00   50
152  \w     36.00  61.00   0.50    2.94    --   79.80-125.00 120.00   50
153  \w     40.00  66.00   0.50    2.94    --   79.80-125.00  30.00   52
154  \w     36.00  62.00   0.50    2.94    --   79.80-125.00 -60.00   52
155  \w     37.00  63.00   0.50    2.94    --   79.80-125.00 -90.00   52
156  \w     81.00 106.00   0.50    2.94    --   79.80  30.00-180.00   50
157  \w     36.00  62.00   0.50    2.94    --   79.80-125.00 150.00   52
158  \w     44.00  70.00   0.50    2.94    --   79.80-125.00-120.00   52
159  \w     91.00 117.00   0.50    2.94    --   83.00   2.00 127.60   52
160  \w     53.00  87.00   0.50    2.94    --   83.00   2.00 127.60   68
161  \w     60.00 120.00   0.50    2.94    --   83.00  -1.00  62.97  120
162  \w     38.00  63.00   0.50    2.94    --   83.00 -55.00-154.54   50
163  \w     38.00  63.00   0.50    2.94    --   83.00 -54.00 -72.47   50
164  \w     73.00 118.00   0.50    2.94    --   83.00  -2.00-156.71   90
165  \w     42.00  70.00   0.50    2.94    --   83.00  -2.00-156.71   56
166  \w     71.00 101.00   0.50    2.94    --   83.00  24.00 168.50   60
167  \w     92.00 117.00   0.50    2.94    --   83.00  37.00  18.42   50
168  \w     67.00 103.00   0.50    2.94    --   83.00  24.00   0.96   72
169  \w     94.00 124.00   0.50    2.94    --   83.00  41.00  -9.28   60
170  \w     93.00 118.00   0.50    2.94    --   83.00  42.00  76.92   50
171  \w     47.00 122.00   0.50    2.94    --   83.00   2.00 -47.96  150
172  \w     92.00 117.00   0.50    2.94    --   83.00  44.00 102.08   50
173  \w     90.00 118.00   0.50    2.94    --   83.00  60.00 161.91   56
174  \w     90.00 116.00   0.50    2.94    --   83.00-131.00-163.02   52
175  \w     39.00  70.00   0.50    2.94    --   83.00-131.00-163.02   62
176  \w     54.00  81.00   0.50    2.94    --   83.00   8.00  14.40   54
177  \w     91.00 118.00   0.50    2.94    --   83.00  62.00 175.28   54
;
_diffrn_measurement_device 'four-circle diffractometer'
_diffrn_measurement_device_type 'XtaLAB Synergy R, DW system, HyPix-Arc 150'
_diffrn_measurement_method '\w scans'
_diffrn_orient_matrix_type 'CrysAlisPro convention (1999,Acta A55,543-557)'
_diffrn_orient_matrix_UB_11 0.0680901000
_diffrn_orient_matrix_UB_12 -0.0513432000
_diffrn_orient_matrix_UB_13 -0.0127692000
_diffrn_orient_matrix_UB_21 0.0536625000
_diffrn_orient_matrix_UB_22 0.0140157000
_diffrn_orient_matrix_UB_23 0.0640465000
_diffrn_orient_matrix_UB_31 -0.0536110000
_diffrn_orient_matrix_UB_32 -0.0510861000
_diffrn_orient_matrix_UB_33 0.0303939000
_diffrn_radiation_monochromator mirror
_diffrn_radiation_probe x-ray
_diffrn_radiation_type 'Cu K\a'
_diffrn_radiation_wavelength 1.54184
_diffrn_reflns_av_R_equivalents 0.0430
_diffrn_reflns_av_unetI/netI 0.0282
_diffrn_reflns_Laue_measured_fraction_full 0.992
_diffrn_reflns_Laue_measured_fraction_max 0.992
_diffrn_reflns_limit_h_max 18
_diffrn_reflns_limit_h_min -18
_diffrn_reflns_limit_k_max 24
_diffrn_reflns_limit_k_min -24
_diffrn_reflns_limit_l_max 25
_diffrn_reflns_limit_l_min -25
_diffrn_reflns_number 115761
_diffrn_reflns_point_group_measured_fraction_full 0.992
_diffrn_reflns_point_group_measured_fraction_max 0.992
_diffrn_reflns_theta_full 67.078
_diffrn_reflns_theta_max 67.078
_diffrn_reflns_theta_min 2.958
_diffrn_source 'Rotating-anode X-ray tube'
_diffrn_source_type 'Rigaku (Cu) X-ray Source'
_exptl_absorpt_coefficient_mu 0.631
_exptl_absorpt_correction_T_max 1.000
_exptl_absorpt_correction_T_min 0.754
_exptl_absorpt_correction_type gaussian
_exptl_absorpt_process_details
;
CrysAlisPro 1.171.43.92a (Rigaku Oxford Diffraction, 2023)
Numerical absorption correction based on gaussian integration over
a multifaceted crystal model
Empirical absorption correction using spherical harmonics,
implemented in SCALE3 ABSPACK scaling algorithm.
;
_exptl_crystal_density_diffrn 1.007
_exptl_crystal_description block
_exptl_crystal_F_000 2244
_exptl_crystal_size_max 0.14
_exptl_crystal_size_mid 0.1
_exptl_crystal_size_min 0.07
_refine_diff_density_max 0.317
_refine_diff_density_min -0.817
_refine_diff_density_rms 0.050
_refine_ls_extinction_method none
_refine_ls_goodness_of_fit_ref 1.018
_refine_ls_hydrogen_treatment constr
_refine_ls_matrix_type full
_refine_ls_number_parameters 1015
_refine_ls_number_reflns 12036
_refine_ls_number_restraints 1217
_refine_ls_restrained_S_all 1.000
_refine_ls_R_factor_all 0.0965
_refine_ls_R_factor_gt 0.0775
_refine_ls_shift/su_max 0.000
_refine_ls_shift/su_mean 0.000
_refine_ls_structure_factor_coef Fsqd
_refine_ls_weighting_details 'w=1/[\s^2^(Fo^2^)+(0.1172P)^2^+5.3982P] where P=(Fo^2^+2Fc^2^)/3'
_refine_ls_weighting_scheme calc
_refine_ls_wR_factor_gt 0.2138
_refine_ls_wR_factor_ref 0.2275
_reflns_Friedel_coverage 0.000
_reflns_number_gt 9187
_reflns_number_total 12036
_reflns_threshold_expression 'I > 2\s(I)'
_cod_data_source_file d6dt00986g2.cif
_cod_data_source_block compound_7
_cod_depositor_comments 'Adding full bibliography for 7720946--7720950.cif.'
_cod_original_formula_sum 'C75.50 H93 P'
_cod_database_code 7720946
_shelx_shelxl_version_number 2018/3
_chemical_oxdiff_formula 'C72 H89 P1'
_shelx_space_group_comment
;
The symmetry employed for this shelxl refinement is uniquely defined
by the following loop, which should always be used as a source of
symmetry information in preference to the above space-group names.
They are only intended as comments.
;
_cell_oxdiff_angle_alpha 90.0111(8)
_cell_oxdiff_angle_beta 97.3396(8)
_cell_oxdiff_angle_gamma 89.9603(7)
_cell_oxdiff_length_a 15.23855(14)
_cell_oxdiff_length_b 20.88266(18)
_cell_oxdiff_length_c 21.5635(2)
_cell_oxdiff_measurement_reflns_used 86499
_cell_oxdiff_volume 6805.74(11)
_shelx_estimated_absorpt_t_max 0.957
_shelx_estimated_absorpt_t_min 0.917
_olex2_refinement_description
;
1. Fixed Uiso
 At 1.2 times of:
  All C(H) groups, All C(H,H) groups, All C(H,H,H,H) groups
 At 1.5 times of:
  All C(H,H,H) groups
2. Restrained distances
 C54-C55 \\sim C54-C55A
 with sigma of 0.02
 C55-C56 \\sim C55A-C56A
 with sigma of 0.02
 C55-C64 \\sim C55A-C64A
 with sigma of 0.02
 C11-C64 \\sim C11-C64A
 with sigma of 0.02
 C56-C57 \\sim C56A-C57A
 with sigma of 0.02
 C57-C62 \\sim C57A-C62A
 with sigma of 0.02
 C57-C58 \\sim C57A-C58A
 with sigma of 0.02
 C64-C63 \\sim C64A-C63A
 with sigma of 0.02
 C62-C61 \\sim C62A-C61A
 with sigma of 0.02
 C62-C63 \\sim C62A-C63A
 with sigma of 0.02
 C58-C59 \\sim C58A-C59A
 with sigma of 0.02
 C58-C71 \\sim C58A-C71A
 with sigma of 0.02
 C58-C72 \\sim C58A-C72A
 with sigma of 0.02
 C61-C70 \\sim C61A-C70A
 with sigma of 0.02
 C61-C60 \\sim C61A-C60A
 with sigma of 0.02
 C61-C69 \\sim C61A-C69A
 with sigma of 0.02
 C60-C59 \\sim C60A-C59A
 with sigma of 0.02
 C54-C56 \\sim C54-C56A
 with sigma of 0.04
 C54-C64 \\sim C54-C64A
 with sigma of 0.04
 C55-C11 \\sim C55A-C11
 with sigma of 0.04
 C55-C57 \\sim C55A-C57A
 with sigma of 0.04
 C55-C63 \\sim C55A-C63A
 with sigma of 0.04
 C11-C63 \\sim C11-C63A
 with sigma of 0.04
 C56-C64 \\sim C56A-C64A
 with sigma of 0.04
 C56-C62 \\sim C56A-C62A
 with sigma of 0.04
 C56-C58 \\sim C56A-C58A
 with sigma of 0.04
 C57-C61 \\sim C57A-C61A
 with sigma of 0.04
 C57-C63 \\sim C57A-C63A
 with sigma of 0.04
 C57-C59 \\sim C57A-C59A
 with sigma of 0.04
 C57-C71 \\sim C57A-C71A
 with sigma of 0.04
 C57-C72 \\sim C57A-C72A
 with sigma of 0.04
 C64-C62 \\sim C64A-C62A
 with sigma of 0.04
 C62-C58 \\sim C62A-C58A
 with sigma of 0.04
 C62-C70 \\sim C62A-C70A
 with sigma of 0.04
 C62-C60 \\sim C62A-C60A
 with sigma of 0.04
 C62-C69 \\sim C62A-C69A
 with sigma of 0.04
 C58-C60 \\sim C58A-C60A
 with sigma of 0.04
 C61-C63 \\sim C61A-C63A
 with sigma of 0.04
 C61-C59 \\sim C61A-C59A
 with sigma of 0.04
 C70-C60 \\sim C70A-C60A
 with sigma of 0.04
 C70-C69 \\sim C70A-C69A
 with sigma of 0.04
 C60-C69 \\sim C60A-C69A
 with sigma of 0.04
 C59-C71 \\sim C59A-C71A
 with sigma of 0.04
 C59-C72 \\sim C59A-C72A
 with sigma of 0.04
 C71-C72 \\sim C71A-C72A
 with sigma of 0.04
 C26-C27 \\sim C26-C27A
 with sigma of 0.02
 C3-C36 \\sim C3-C36A
 with sigma of 0.02
 C27-C28 \\sim C27A-C28A
 with sigma of 0.02
 C27-C36 \\sim C27A-C36A
 with sigma of 0.02
 C28-C29 \\sim C28A-C29A
 with sigma of 0.02
 C29-C30 \\sim C29A-C30A
 with sigma of 0.02
 C29-C34 \\sim C29A-C34A
 with sigma of 0.02
 C36-C35 \\sim C36A-C35A
 with sigma of 0.02
 C30-C44 \\sim C30A-C44A
 with sigma of 0.02
 C30-C43 \\sim C30A-C43A
 with sigma of 0.02
 C34-C35 \\sim C34A-C35A
 with sigma of 0.02
 C34-C33 \\sim C34A-C33A
 with sigma of 0.02
 C33-C42 \\sim C33A-C42A
 with sigma of 0.02
 C33-C32 \\sim C33A-C32A
 with sigma of 0.02
 C33-C41 \\sim C33A-C41A
 with sigma of 0.02
 C31-C32 \\sim C31A-C32A
 with sigma of 0.02
 P1B-C27 \\sim P1B-C27A
 with sigma of 0.04
 P1B-C35 \\sim P1B-C35A
 with sigma of 0.04
 C26-C28 \\sim C26-C28A
 with sigma of 0.04
 C26-C36 \\sim C26-C36A
 with sigma of 0.04
 C3-C27 \\sim C3-C27A
 with sigma of 0.04
 C3-C35 \\sim C3-C35A
 with sigma of 0.04
 C27-C29 \\sim C27A-C29A
 with sigma of 0.04
 C27-C35 \\sim C27A-C35A
 with sigma of 0.04
 C28-C36 \\sim C28A-C36A
 with sigma of 0.04
 C28-C30 \\sim C28A-C30A
 with sigma of 0.04
 C28-C34 \\sim C28A-C34A
 with sigma of 0.04
 C29-C35 \\sim C29A-C35A
 with sigma of 0.04
 C29-C33 \\sim C29A-C33A
 with sigma of 0.04
 C29-C44 \\sim C29A-C44A
 with sigma of 0.04
 C29-C43 \\sim C29A-C43A
 with sigma of 0.04
 C29-C31 \\sim C29A-C31A
 with sigma of 0.04
 C36-C34 \\sim C36A-C34A
 with sigma of 0.04
 C30-C34 \\sim C30A-C34A
 with sigma of 0.04
 C30-C32 \\sim C30A-C32A
 with sigma of 0.04
 C34-C42 \\sim C34A-C42A
 with sigma of 0.04
 C34-C32 \\sim C34A-C32A
 with sigma of 0.04
 C34-C41 \\sim C34A-C41A
 with sigma of 0.04
 C35-C33 \\sim C35A-C33A
 with sigma of 0.04
 C33-C31 \\sim C33A-C31A
 with sigma of 0.04
 C44-C43 \\sim C44A-C43A
 with sigma of 0.04
 C44-C31 \\sim C44A-C31A
 with sigma of 0.04
 C43-C31 \\sim C43A-C31A
 with sigma of 0.04
 C42-C32 \\sim C42A-C32A
 with sigma of 0.04
 C42-C41 \\sim C42A-C41A
 with sigma of 0.04
 C32-C41 \\sim C32A-C41A
 with sigma of 0.04
 C35-P1A \\sim C63A-P1B
 with sigma of 0.02
 C33-C32A \\sim C33A-C32
 with sigma of 0.02
 C42-C33 \\sim C42A-C33A
 with sigma of 0.02
 C41-C33 \\sim C41A-C33A
 with sigma of 0.02
 C32A-C31 \\sim C32-C31A
 with sigma of 0.02
 C30-C31 \\sim C30A-C31A
 with sigma of 0.02
 C43-C30 \\sim C43A-C30A
 with sigma of 0.02
 C44A-C30A \\sim C44-C30
 with sigma of 0.02
 C63A-P1B \\sim P1A-C35
 with sigma of 0.01
 C64A-P1B \\sim P1A-C36
 with sigma of 0.01
 C49-C50 \\sim C49-C50A
 with sigma of 0.02
 C50-C51 \\sim C50A-C51
 with sigma of 0.02
 C51-C67 \\sim C51-C67A
 with sigma of 0.02
3. Uiso/Uaniso restraints and constraints
P1A \\sim P1B \\sim C1 \\sim C35 \\sim C36 \\sim C63A \\sim C64A: within 2A
with sigma of 0.04 and sigma for terminal atoms of 0.08 within 2A
C20 \\sim C21 \\sim C22 \\sim C23 \\sim C30 \\sim C30A \\sim C31 \\sim C31A
\\sim C32 \\sim C33 \\sim C33A \\sim C37 \\sim C38 \\sim C39 \\sim C40 \\sim
C41 \\sim C41A \\sim C42 \\sim C42A \\sim C43 \\sim C43A \\sim C44 \\sim C44A
\\sim C48 \\sim C49 \\sim C50 \\sim C50A \\sim C51 \\sim C58 \\sim C58A \\sim
C59 \\sim C59A \\sim C60 \\sim C60A \\sim C61 \\sim C61A \\sim C65 \\sim C66
\\sim C67 \\sim H67A \\sim C67A \\sim C68 \\sim C68A \\sim C69 \\sim C69A \\sim
C70 \\sim C70A \\sim C71 \\sim C71A \\sim C72 \\sim C72A: within 2A with sigma
of 0.02 and sigma for terminal atoms of 0.04 within 2A
C27 \\sim C28 \\sim C29 \\sim C34 \\sim C35 \\sim C36 \\sim C55 \\sim C56 \\sim
C57 \\sim C62 \\sim C63 \\sim C64: within 2A with sigma of 0.04 and sigma for
terminal atoms of 0.08 within 2A
C27A \\sim C28A \\sim C29A \\sim C34A \\sim C35A \\sim C36A \\sim C55A \\sim
C56A \\sim C57A \\sim C62A \\sim C63A \\sim C64A: within 2A with sigma of 0.04
and sigma for terminal atoms of 0.08 within 2A
4. Rigid body (RIGU) restrains
 P1A, P1B, C1, C35, C36, C63A, C64A
 with sigma for 1-2 distances of 0.004 and sigma for 1-3 distances of 0.004
 C20, C21, C22, C23, C30, C30A, C31, C31A, C32, C33, C33A, C37, C38, C39, C40,
 C41, C41A, C42, C42A, C43, C43A, C44, C44A, C48, C49, C50, C50A, C51, C58,
 C58A, C59, C59A, C60, C60A, C61, C61A, C65, C66, C67, H67A, C67A, C68, C68A,
 C69, C69A, C70, C70A, C71, C71A, C72, C72A
 with sigma for 1-2 distances of 0.002 and sigma for 1-3 distances of 0.002
 C27, C28, C29, C34, C35, C36, C55, C56, C57, C62, C63, C64
 with sigma for 1-2 distances of 0.004 and sigma for 1-3 distances of 0.004
 C27A, C28A, C29A, C34A, C35A, C36A, C55A, C56A, C57A, C62A, C63A, C64A
 with sigma for 1-2 distances of 0.004 and sigma for 1-3 distances of 0.004
5. Others
 Sof(P1B)=Sof(C27A)=Sof(C28A)=Sof(H28A)=Sof(C29A)=Sof(C30A)=Sof(C31A)=
 Sof(H31C)=Sof(H31D)=Sof(C32)=Sof(H32A)=Sof(H32B)=Sof(C33A)=Sof(C34A)=Sof(C35A)=
 Sof(H35A)=Sof(C36A)=Sof(C41A)=Sof(H41D)=Sof(H41E)=Sof(H41F)=Sof(C42A)=
 Sof(H42D)=Sof(H42E)=Sof(H42F)=Sof(C43A)=Sof(H43D)=Sof(H43E)=Sof(H43F)=
 Sof(C44A)=Sof(H44D)=Sof(H44E)=Sof(H44F)=Sof(C55A)=Sof(C56A)=Sof(H56A)=
 Sof(C57A)=Sof(C58A)=Sof(C59A)=Sof(H59C)=Sof(H59D)=Sof(C60)=Sof(H60A)=Sof(H60B)=
 Sof(C61A)=Sof(C62A)=Sof(C63A)=Sof(H63A)=Sof(C64A)=Sof(C69)=Sof(H69A)=Sof(H69B)=
 Sof(H69C)=Sof(C70)=Sof(H70A)=Sof(H70B)=Sof(H70C)=Sof(C71A)=Sof(H71D)=Sof(H71E)=
 Sof(H71F)=Sof(C72A)=Sof(H72D)=Sof(H72E)=Sof(H72F)=1-FVAR(1)
 Sof(P1A)=Sof(C27)=Sof(C28)=Sof(H28)=Sof(C29)=Sof(C30)=Sof(C31)=Sof(H31A)=
 Sof(H31B)=Sof(C32A)=Sof(H32C)=Sof(H32D)=Sof(C33)=Sof(C34)=Sof(C35)=Sof(H35)=
 Sof(C36)=Sof(C41)=Sof(H41A)=Sof(H41B)=Sof(H41C)=Sof(C42)=Sof(H42A)=Sof(H42B)=
 Sof(H42C)=Sof(C43)=Sof(H43A)=Sof(H43B)=Sof(H43C)=Sof(C44)=Sof(H44A)=Sof(H44B)=
 Sof(H44C)=Sof(C55)=Sof(C56)=Sof(H56)=Sof(C57)=Sof(C58)=Sof(C59)=Sof(H59A)=
 Sof(H59B)=Sof(C60A)=Sof(H60C)=Sof(H60D)=Sof(C61)=Sof(C62)=Sof(C63)=Sof(H63)=
 Sof(C64)=Sof(C69A)=Sof(H69D)=Sof(H69E)=Sof(H69F)=Sof(C70A)=Sof(H70D)=Sof(H70E)=
 Sof(H70F)=Sof(C71)=Sof(H71A)=Sof(H71B)=Sof(H71C)=Sof(C72)=Sof(H72A)=Sof(H72B)=
 Sof(H72C)=FVAR(1)
 Sof(H49C)=Sof(H49D)=Sof(C50A)=Sof(H50C)=Sof(H50D)=Sof(C67A)=Sof(H67D)=
 Sof(H67E)=Sof(H67F)=Sof(C68A)=Sof(H68D)=Sof(H68E)=Sof(H68F)=1-FVAR(2)
 Sof(H49A)=Sof(H49B)=Sof(C50)=Sof(H50A)=Sof(H50B)=Sof(C67)=Sof(H67A)=Sof(H67B)=
 Sof(H67C)=Sof(C68)=Sof(H68A)=Sof(H68B)=Sof(H68C)=FVAR(2)
 Fixed Sof: H74(0.5) C76(0.5) H76A(0.5) H76B(0.5) H76C(0.5)
6.a Ternary CH refined with riding coordinates:
 C35(H35), C63A(H63A)
6.b Secondary CH2 refined with riding coordinates:
 C4(H4A,H4B), C10(H10A,H10B), C21(H21A,H21B), C22(H22A,H22B), C31(H31A,H31B),
 C31A(H31C,H31D), C32(H32A,H32B), C32A(H32C,H32D), C49(H49A,H49B), C49(H49C,
 H49D), C50(H50A,H50B), C50A(H50C,H50D), C59(H59A,H59B), C59A(H59C,H59D),
 C60(H60A,H60B), C60A(H60C,H60D)
6.c Aromatic/amide H refined with riding coordinates:
 C7(H7), C18(H18), C25(H25), C28(H28), C28A(H28A), C35A(H35A), C46(H46),
 C53(H53), C56(H56), C56A(H56A), C63(H63), C73(H73), C74(H74), C75(H75)
6.d Idealised Me refined as rotating group:
 C13(H13A,H13B,H13C), C14(H14A,H14B,H14C), C15(H15A,H15B,H15C), C16(H16A,H16B,
 H16C), C37(H37A,H37B,H37C), C38(H38A,H38B,H38C), C39(H39A,H39B,H39C), C40(H40A,
 H40B,H40C), C41(H41A,H41B,H41C), C41A(H41D,H41E,H41F), C42(H42A,H42B,H42C),
 C42A(H42D,H42E,H42F), C43(H43A,H43B,H43C), C43A(H43D,H43E,H43F), C44(H44A,H44B,
 H44C), C44A(H44D,H44E,H44F), C65(H65A,H65B,H65C), C66(H66A,H66B,H66C),
 C67(H67A,H67B,H67C), C67A(H67D,H67E,H67F), C68(H68A,H68B,H68C), C68A(H68D,H68E,
 H68F), C69(H69A,H69B,H69C), C69A(H69D,H69E,H69F), C70(H70A,H70B,H70C),
 C70A(H70D,H70E,H70F), C71(H71A,H71B,H71C), C71A(H71D,H71E,H71F), C72(H72A,H72B,
 H72C), C72A(H72D,H72E,H72F), C76(H76A,H76B,H76C)
;
_olex2_submission_special_instructions 'No special instructions were received'
_oxdiff_exptl_absorpt_empirical_details
;
Empirical correction (ABSPACK) includes:
- Absorption correction using spherical harmonics
- Frame scaling
- Detector area scaling
;
_oxdiff_exptl_absorpt_empirical_full_max 1.420
_oxdiff_exptl_absorpt_empirical_full_min 0.749

loop_
_space_group_symop_operation_xyz
'x, y, z'
'-x+1/2, y+1/2, -z+1/2'
'-x, -y, -z'
'x-1/2, -y-1/2, z-1/2'

loop_
_atom_site_label
_atom_site_type_symbol
_atom_site_fract_x
_atom_site_fract_y
_atom_site_fract_z
_atom_site_U_iso_or_equiv
_atom_site_adp_type
_atom_site_occupancy
_atom_site_site_symmetry_order
_atom_site_calc_flag
_atom_site_refinement_flags_posn
_atom_site_refinement_flags_adp
_atom_site_refinement_flags_occupancy
_atom_site_disorder_assembly
_atom_site_disorder_group
P1A P 0.3437(2) 0.78005(10) 0.55136(16) 0.0936(11) Uani 0.535(4) 1 d D U P A 1
P1B P 0.2936(2) 0.77800(14) 0.5058(2) 0.1030(14) Uani 0.465(4) 1 d D U P A 2
C1 C 0.31913(16) 0.69526(11) 0.53260(12) 0.0353(6) Uani 1 1 d . U . . .
C2 C 0.31141(15) 0.66378(11) 0.58826(11) 0.0320(5) Uani 1 1 d . . . . .
C3 C 0.30312(16) 0.69616(11) 0.64981(11) 0.0348(5) Uani 1 1 d D . . . .
C4 C 0.33300(16) 0.64134(11) 0.69708(11) 0.0339(5) Uani 1 1 d . . . . .
H4A H 0.395518 0.647725 0.714976 0.041 Uiso 1 1 calc R U . . .
H4B H 0.296180 0.641661 0.731709 0.041 Uiso 1 1 calc R U . . .
C5 C 0.32255(15) 0.57643(11) 0.66197(11) 0.0312(5) Uani 1 1 d . . . . .
C6 C 0.31799(14) 0.59729(11) 0.59400(11) 0.0306(5) Uani 1 1 d . . . . .
C7 C 0.32419(14) 0.56015(11) 0.54145(11) 0.0312(5) Uani 1 1 d . . . . .
H7 H 0.326152 0.514756 0.544383 0.037 Uiso 1 1 calc R U . . .
C8 C 0.32749(15) 0.59044(11) 0.48436(11) 0.0315(5) Uani 1 1 d . . . . .
C9 C 0.32995(15) 0.56032(11) 0.42018(11) 0.0334(5) Uani 1 1 d . . . . .
C10 C 0.31911(17) 0.61974(12) 0.37655(12) 0.0376(6) Uani 1 1 d . . . . .
H10A H 0.257493 0.622341 0.355605 0.045 Uiso 1 1 calc R U . . .
H10B H 0.359129 0.616130 0.344001 0.045 Uiso 1 1 calc R U . . .
C11 C 0.34210(16) 0.68089(11) 0.41668(11) 0.0352(6) Uani 1 1 d D . . . .
C12 C 0.32925(15) 0.65714(11) 0.48100(11) 0.0325(5) Uani 1 1 d . . . . .
C13 C 0.40354(16) 0.53398(12) 0.68073(12) 0.0372(6) Uani 1 1 d . . . . .
H13A H 0.456803 0.555921 0.670683 0.056 Uiso 1 1 calc R U . . .
H13B H 0.396428 0.493420 0.657774 0.056 Uiso 1 1 calc R U . . .
H13C H 0.409232 0.525442 0.725742 0.056 Uiso 1 1 calc R U . . .
C14 C 0.23965(16) 0.53963(13) 0.67517(13) 0.0417(6) Uani 1 1 d . . . . .
H14A H 0.245473 0.527739 0.719462 0.063 Uiso 1 1 calc R U . . .
H14B H 0.233216 0.500829 0.649415 0.063 Uiso 1 1 calc R U . . .
H14C H 0.187360 0.566826 0.665061 0.063 Uiso 1 1 calc R U . . .
C15 C 0.25299(17) 0.51333(12) 0.40398(13) 0.0406(6) Uani 1 1 d . . . . .
H15A H 0.258566 0.477872 0.434001 0.061 Uiso 1 1 calc R U . . .
H15B H 0.254458 0.496491 0.361715 0.061 Uiso 1 1 calc R U . . .
H15C H 0.196791 0.535612 0.405882 0.061 Uiso 1 1 calc R U . . .
C16 C 0.41648(17) 0.52385(13) 0.41667(13) 0.0441(6) Uani 1 1 d . . . . .
H16A H 0.466561 0.553443 0.424704 0.066 Uiso 1 1 calc R U . . .
H16B H 0.415606 0.505066 0.374960 0.066 Uiso 1 1 calc R U . . .
H16C H 0.422590 0.489710 0.448116 0.066 Uiso 1 1 calc R U . . .
C17 C 0.21237(16) 0.72410(11) 0.65802(11) 0.0346(5) Uani 1 1 d . . . . .
C18 C 0.12980(16) 0.69730(12) 0.64633(12) 0.0382(6) Uani 1 1 d . . . . .
H18 H 0.123858 0.655498 0.628901 0.046 Uiso 1 1 calc R U . . .
C19 C 0.05320(17) 0.73020(13) 0.65953(12) 0.0406(6) Uani 1 1 d . . . . .
C20 C -0.03571(18) 0.69585(15) 0.64768(15) 0.0524(7) Uani 1 1 d . U . . .
C21 C -0.1123(2) 0.74141(18) 0.6511(2) 0.0738(10) Uani 1 1 d . U . . .
H21A H -0.123973 0.764895 0.611024 0.089 Uiso 1 1 calc R U . . .
H21B H -0.165886 0.716083 0.656178 0.089 Uiso 1 1 calc R U . . .
C22 C -0.0971(2) 0.78918(17) 0.70351(19) 0.0695(10) Uani 1 1 d . U . . .
H22A H -0.087340 0.766005 0.743843 0.083 Uiso 1 1 calc R U . . .
H22B H -0.150736 0.815971 0.703559 0.083 Uiso 1 1 calc R U . . .
C23 C -0.01637(19) 0.83320(14) 0.69769(15) 0.0519(7) Uani 1 1 d . U . . .
C24 C 0.06312(17) 0.79229(12) 0.68506(12) 0.0406(6) Uani 1 1 d . . . . .
C25 C 0.14766(17) 0.81957(12) 0.69586(12) 0.0405(6) Uani 1 1 d . . . . .
H25 H 0.154344 0.861589 0.712695 0.049 Uiso 1 1 calc R U . . .
C26 C 0.22164(17) 0.78648(12) 0.68248(12) 0.0370(6) Uani 1 1 d D . . . .
C27 C 0.3133(6) 0.8081(6) 0.6794(8) 0.027(3) Uani 0.535(4) 1 d D U P A 1
C27A C 0.3164(7) 0.8039(7) 0.6943(9) 0.032(4) Uani 0.465(4) 1 d D U P A 2
C28 C 0.3601(9) 0.8591(8) 0.7072(10) 0.042(5) Uani 0.535(4) 1 d D U P A 1
H28 H 0.331184 0.890305 0.729448 0.050 Uiso 0.535(4) 1 calc R U P A 1
C28A C 0.3578(11) 0.8623(9) 0.7049(13) 0.042(5) Uani 0.465(4) 1 d D U P A 2
H28A H 0.323786 0.897481 0.716371 0.050 Uiso 0.465(4) 1 calc R U P A 2
C29 C 0.4525(9) 0.8649(8) 0.7025(12) 0.044(4) Uani 0.535(4) 1 d D U P A 1
C29A C 0.4490(10) 0.8725(9) 0.6994(15) 0.045(5) Uani 0.465(4) 1 d D U P A 2
C30 C 0.4974(7) 0.9263(6) 0.7290(6) 0.050(2) Uani 0.535(4) 1 d D U P A 1
C30A C 0.4934(9) 0.9342(7) 0.7243(7) 0.052(3) Uani 0.465(4) 1 d D U P A 2
C31 C 0.5978(5) 0.9177(4) 0.7352(4) 0.061(2) Uani 0.535(4) 1 d D U P A 1
H31A H 0.616707 0.885752 0.768142 0.073 Uiso 0.535(4) 1 calc R U P A 1
H31B H 0.627353 0.958871 0.747562 0.073 Uiso 0.535(4) 1 calc R U P A 1
C31A C 0.5882(6) 0.9374(4) 0.7093(6) 0.070(2) Uani 0.465(4) 1 d D U P A 2
H31C H 0.586953 0.955543 0.666814 0.084 Uiso 0.465(4) 1 calc R U P A 2
H31D H 0.620922 0.968110 0.738757 0.084 Uiso 0.465(4) 1 calc R U P A 2
C32 C 0.6394(6) 0.8771(4) 0.7119(6) 0.082(2) Uani 0.465(4) 1 d D U P A 2
H32A H 0.639551 0.856064 0.753022 0.099 Uiso 0.465(4) 1 calc R U P A 2
H32B H 0.701268 0.885473 0.704847 0.099 Uiso 0.465(4) 1 calc R U P A 2
C32A C 0.6250(5) 0.8953(3) 0.6728(4) 0.070(2) Uani 0.535(4) 1 d D . P A 1
H32C H 0.689014 0.901642 0.670976 0.084 Uiso 0.535(4) 1 calc R U P A 1
H32D H 0.590450 0.916928 0.636831 0.084 Uiso 0.535(4) 1 calc R U P A 1
C33 C 0.5997(7) 0.8198(4) 0.6762(5) 0.062(3) Uani 0.535(4) 1 d D U P A 1
C33A C 0.5868(8) 0.8303(5) 0.6535(6) 0.066(3) Uani 0.465(4) 1 d D U P A 2
C34 C 0.4967(9) 0.8181(8) 0.6837(5) 0.041(3) Uani 0.535(4) 1 d D U P A 2
C34A C 0.4946(13) 0.8220(9) 0.6633(7) 0.055(4) Uani 0.465(4) 1 d D U P A 1
C35 C 0.4461(6) 0.7639(5) 0.6422(4) 0.062(3) Uani 0.535(4) 1 d D U P A 1
H35 H 0.481986 0.723779 0.643092 0.075 Uiso 0.535(4) 1 calc R U P A 1
C35A C 0.4533(6) 0.7614(6) 0.6672(4) 0.036(2) Uani 0.465(4) 1 d D U P A 2
H35A H 0.486627 0.725978 0.655415 0.043 Uiso 0.465(4) 1 calc R U P A 2
C36 C 0.3592(7) 0.7567(5) 0.6556(7) 0.056(4) Uani 0.535(4) 1 d D U P A 1
C36A C 0.3625(8) 0.7543(6) 0.6673(9) 0.044(3) Uani 0.465(4) 1 d D U P A 2
C37 C -0.0483(2) 0.6634(2) 0.58368(18) 0.0795(11) Uani 1 1 d . U . . .
H37A H -0.040976 0.695145 0.551239 0.119 Uiso 1 1 calc R U . . .
H37B H -0.107751 0.644896 0.576029 0.119 Uiso 1 1 calc R U . . .
H37C H -0.004106 0.629433 0.582712 0.119 Uiso 1 1 calc R U . . .
C38 C -0.0394(2) 0.64331(17) 0.69761(19) 0.0691(9) Uani 1 1 d . U . . .
H38A H 0.010293 0.613746 0.696528 0.104 Uiso 1 1 calc R U . . .
H38B H -0.095243 0.619687 0.688959 0.104 Uiso 1 1 calc R U . . .
H38C H -0.035750 0.663130 0.739047 0.104 Uiso 1 1 calc R U . . .
C39 C -0.0371(3) 0.8797(2) 0.6443(2) 0.0919(13) Uani 1 1 d . U . . .
H39A H -0.045883 0.856064 0.604701 0.138 Uiso 1 1 calc R U . . .
H39B H 0.012126 0.909776 0.643853 0.138 Uiso 1 1 calc R U . . .
H39C H -0.091186 0.903397 0.649577 0.138 Uiso 1 1 calc R U . . .
C40 C 0.0017(2) 0.86917(16) 0.75931(17) 0.0650(9) Uani 1 1 d . U . . .
H40A H -0.051129 0.893366 0.766563 0.097 Uiso 1 1 calc R U . . .
H40B H 0.051254 0.898788 0.757616 0.097 Uiso 1 1 calc R U . . .
H40C H 0.016692 0.838546 0.793457 0.097 Uiso 1 1 calc R U . . .
C41 C 0.6162(6) 0.8220(7) 0.6077(5) 0.104(4) Uani 0.535(4) 1 d D U P A 1
H41A H 0.590166 0.861170 0.588110 0.156 Uiso 0.535(4) 1 calc R U P A 1
H41B H 0.588981 0.784564 0.585573 0.156 Uiso 0.535(4) 1 calc R U P A 1
H41C H 0.680053 0.821781 0.605439 0.156 Uiso 0.535(4) 1 calc R U P A 1
C41A C 0.5841(7) 0.8225(6) 0.5798(6) 0.084(3) Uani 0.465(4) 1 d D U P A 2
H41D H 0.557269 0.781149 0.566711 0.126 Uiso 0.465(4) 1 calc R U P A 2
H41E H 0.644439 0.824239 0.568686 0.126 Uiso 0.465(4) 1 calc R U P A 2
H41F H 0.548843 0.857172 0.558521 0.126 Uiso 0.465(4) 1 calc R U P A 2
C42 C 0.6518(9) 0.7660(7) 0.7102(7) 0.102(4) Uani 0.535(4) 1 d D U P A 1
H42A H 0.713527 0.768216 0.701950 0.153 Uiso 0.535(4) 1 calc R U P A 1
H42B H 0.626290 0.724792 0.695490 0.153 Uiso 0.535(4) 1 calc R U P A 1
H42C H 0.649466 0.770066 0.755209 0.153 Uiso 0.535(4) 1 calc R U P A 1
C42A C 0.6389(9) 0.7744(6) 0.6842(6) 0.069(3) Uani 0.465(4) 1 d D U P A 2
H42D H 0.701896 0.780355 0.680695 0.104 Uiso 0.465(4) 1 calc R U P A 2
H42E H 0.618161 0.734554 0.663262 0.104 Uiso 0.465(4) 1 calc R U P A 2
H42F H 0.630389 0.772265 0.728390 0.104 Uiso 0.465(4) 1 calc R U P A 2
C43 C 0.4686(9) 0.9841(7) 0.6885(8) 0.062(3) Uani 0.535(4) 1 d D U P A 1
H43A H 0.489743 0.979462 0.647704 0.093 Uiso 0.535(4) 1 calc R U P A 1
H43B H 0.493697 1.023111 0.708987 0.093 Uiso 0.535(4) 1 calc R U P A 1
H43C H 0.403897 0.987058 0.682756 0.093 Uiso 0.535(4) 1 calc R U P A 1
C43A C 0.4424(10) 0.9919(9) 0.6942(9) 0.062(3) Uani 0.465(4) 1 d D U P A 2
H43D H 0.433089 0.986415 0.648749 0.093 Uiso 0.465(4) 1 calc R U P A 2
H43E H 0.476568 1.031052 0.704737 0.093 Uiso 0.465(4) 1 calc R U P A 2
H43F H 0.385070 0.995090 0.710000 0.093 Uiso 0.465(4) 1 calc R U P A 2
C44 C 0.4711(10) 0.9392(12) 0.7949(7) 0.065(3) Uani 0.535(4) 1 d D U P A 1
H44A H 0.407929 0.949428 0.791393 0.098 Uiso 0.535(4) 1 calc R U P A 1
H44B H 0.505613 0.975342 0.814049 0.098 Uiso 0.535(4) 1 calc R U P A 1
H44C H 0.483281 0.900987 0.820985 0.098 Uiso 0.535(4) 1 calc R U P A 1
C44A C 0.4945(13) 0.9385(12) 0.7954(7) 0.070(4) Uani 0.465(4) 1 d D U P A 2
H44D H 0.433945 0.934472 0.805750 0.105 Uiso 0.465(4) 1 calc R U P A 2
H44E H 0.519062 0.979949 0.810214 0.105 Uiso 0.465(4) 1 calc R U P A 2
H44F H 0.531049 0.903915 0.815526 0.105 Uiso 0.465(4) 1 calc R U P A 2
C45 C 0.43525(16) 0.70792(11) 0.41285(11) 0.0341(5) Uani 1 1 d . . . . .
C46 C 0.51657(17) 0.68342(12) 0.43488(12) 0.0391(6) Uani 1 1 d . . . . .
H46 H 0.520209 0.643516 0.456223 0.047 Uiso 1 1 calc R U . . .
C47 C 0.59524(17) 0.71631(12) 0.42650(13) 0.0403(6) Uani 1 1 d . . . . .
C48 C 0.68333(18) 0.68411(14) 0.45036(17) 0.0588(8) Uani 1 1 d . U . . .
C49 C 0.7591(2) 0.73258(17) 0.4507(2) 0.0771(11) Uani 1 1 d D U . . .
H49A H 0.761030 0.759064 0.488930 0.093 Uiso 0.862(5) 1 calc R U P B 1
H49B H 0.815537 0.708640 0.453429 0.093 Uiso 0.862(5) 1 calc R U P B 1
H49C H 0.793704 0.729761 0.492710 0.093 Uiso 0.138(5) 1 calc R U P B 2
H49D H 0.797885 0.716009 0.420889 0.093 Uiso 0.138(5) 1 calc R U P B 2
C50 C 0.7537(2) 0.77579(18) 0.3962(2) 0.0631(11) Uani 0.862(5) 1 d D U P B 1
H50A H 0.757631 0.749818 0.358238 0.076 Uiso 0.862(5) 1 calc R U P B 1
H50B H 0.805373 0.804967 0.401555 0.076 Uiso 0.862(5) 1 calc R U P B 1
C50A C 0.7483(12) 0.7963(8) 0.4381(10) 0.050(3) Uani 0.138(5) 1 d D U P B 2
H50C H 0.804161 0.812922 0.425368 0.060 Uiso 0.138(5) 1 calc R U P B 2
H50D H 0.738779 0.818411 0.477249 0.060 Uiso 0.138(5) 1 calc R U P B 2
C51 C 0.67069(18) 0.81530(13) 0.38626(14) 0.0480(6) Uani 1 1 d D U . . .
C52 C 0.58948(17) 0.77544(12) 0.39596(12) 0.0389(6) Uani 1 1 d . . . . .
C53 C 0.50549(17) 0.80080(12) 0.37502(13) 0.0402(6) Uani 1 1 d . . . . .
H53 H 0.501089 0.841282 0.354747 0.048 Uiso 1 1 calc R U . . .
C54 C 0.42945(16) 0.76804(12) 0.38334(12) 0.0370(6) Uani 1 1 d D . . . .
C55 C 0.3350(6) 0.7830(7) 0.3649(10) 0.031(4) Uani 0.535(4) 1 d D U P A 1
C55A C 0.3369(7) 0.7903(8) 0.3772(12) 0.030(4) Uani 0.465(4) 1 d D U P A 2
C56 C 0.2933(9) 0.8368(10) 0.3407(17) 0.042(5) Uani 0.535(4) 1 d D U P A 1
H56 H 0.326657 0.868187 0.322100 0.051 Uiso 0.535(4) 1 calc R U P A 1
C56A C 0.2960(9) 0.8435(11) 0.3494(18) 0.034(4) Uani 0.465(4) 1 d D U P A 2
H56A H 0.330288 0.875039 0.331699 0.041 Uiso 0.465(4) 1 calc R U P A 2
C57 C 0.2028(8) 0.8475(6) 0.3424(8) 0.048(4) Uani 0.535(4) 1 d D U P A 1
C57A C 0.2034(8) 0.8521(7) 0.3468(10) 0.046(4) Uani 0.465(4) 1 d D U P A 2
C58 C 0.1644(8) 0.9115(6) 0.3154(6) 0.072(3) Uani 0.535(4) 1 d D U P A 1
C58A C 0.1589(7) 0.9108(5) 0.3133(6) 0.055(2) Uani 0.465(4) 1 d D U P A 2
C59 C 0.0643(6) 0.9109(5) 0.3144(6) 0.093(3) Uani 0.535(4) 1 d D U P A 1
H59A H 0.045323 0.956093 0.316927 0.112 Uiso 0.535(4) 1 calc R U P A 1
H59B H 0.038870 0.894971 0.272688 0.112 Uiso 0.535(4) 1 calc R U P A 1
C59A C 0.0752(5) 0.9264(4) 0.3430(4) 0.0541(18) Uani 0.465(4) 1 d D U P A 2
H59C H 0.045291 0.964554 0.322897 0.065 Uiso 0.465(4) 1 calc R U P A 2
H59D H 0.090427 0.935238 0.388221 0.065 Uiso 0.465(4) 1 calc R U P A 2
C60 C 0.0126(8) 0.8657(5) 0.3328(5) 0.061(2) Uani 0.465(4) 1 d D U P A 2
H60A H 0.007612 0.851115 0.288798 0.073 Uiso 0.465(4) 1 calc R U P A 2
H60B H -0.047300 0.875983 0.343029 0.073 Uiso 0.465(4) 1 calc R U P A 2
C60A C 0.0250(8) 0.8775(5) 0.3575(6) 0.084(3) Uani 0.535(4) 1 d D U P A 1
H60C H -0.039110 0.876428 0.342397 0.101 Uiso 0.535(4) 1 calc R U P A 1
H60D H 0.032122 0.903305 0.396314 0.101 Uiso 0.535(4) 1 calc R U P A 1
C61 C 0.0518(10) 0.8106(10) 0.3756(17) 0.062(2) Uani 0.535(4) 1 d D U P A 1
C61A C 0.0574(11) 0.8119(13) 0.378(2) 0.069(3) Uani 0.465(4) 1 d D U P A 2
C62 C 0.1498(8) 0.8017(6) 0.3670(7) 0.041(2) Uani 0.535(4) 1 d D U P A 1
C62A C 0.1579(9) 0.8053(8) 0.3770(10) 0.064(5) Uani 0.465(4) 1 d D U P A 2
C63 C 0.1927(5) 0.7439(4) 0.3875(3) 0.0271(13) Uani 0.535(4) 1 d D U P A 1
H63 H 0.158450 0.710214 0.401716 0.033 Uiso 0.535(4) 1 calc R U P A 1
C63A C 0.2018(7) 0.7521(6) 0.4098(5) 0.069(4) Uani 0.465(4) 1 d D U P A 2
H63A H 0.165573 0.712276 0.410875 0.082 Uiso 0.465(4) 1 calc R U P A 2
C64 C 0.2829(6) 0.7347(5) 0.3876(5) 0.0296(19) Uani 0.535(4) 1 d D U P A 1
C64A C 0.2898(7) 0.7425(5) 0.4046(6) 0.042(3) Uani 0.465(4) 1 d D U P A 2
C65 C 0.6836(3) 0.6605(2) 0.5175(2) 0.0961(14) Uani 1 1 d . U . . .
H65A H 0.669683 0.696210 0.544056 0.144 Uiso 1 1 calc R U . . .
H65B H 0.742178 0.643366 0.533044 0.144 Uiso 1 1 calc R U . . .
H65C H 0.639086 0.626729 0.518438 0.144 Uiso 1 1 calc R U . . .
C66 C 0.6980(2) 0.62909(19) 0.4076(3) 0.1099(17) Uani 1 1 d . U . . .
H66A H 0.648086 0.599234 0.405877 0.165 Uiso 1 1 calc R U . . .
H66B H 0.752804 0.606781 0.423589 0.165 Uiso 1 1 calc R U . . .
H66C H 0.702518 0.645492 0.365571 0.165 Uiso 1 1 calc R U . . .
C67 C 0.6743(5) 0.8731(2) 0.4308(3) 0.0688(17) Uani 0.862(5) 1 d D U P B 1
H67A H 0.679007 0.857899 0.474045 0.103 Uiso 0.862(5) 1 calc R U P B 1
H67B H 0.620360 0.898640 0.421192 0.103 Uiso 0.862(5) 1 calc R U P B 1
H67C H 0.725969 0.899515 0.425381 0.103 Uiso 0.862(5) 1 calc R U P B 1
C67A C 0.669(4) 0.8837(10) 0.4069(19) 0.069(7) Uani 0.138(5) 1 d D U P B 2
H67D H 0.728986 0.897968 0.421830 0.104 Uiso 0.138(5) 1 calc R U P B 2
H67E H 0.631839 0.887482 0.440773 0.104 Uiso 0.138(5) 1 calc R U P B 2
H67F H 0.643966 0.910491 0.371609 0.104 Uiso 0.138(5) 1 calc R U P B 2
C68 C 0.6631(2) 0.8420(2) 0.31930(19) 0.0650(11) Uani 0.862(5) 1 d . U P B 1
H68A H 0.717204 0.865506 0.313712 0.097 Uiso 0.862(5) 1 calc R U P B 1
H68B H 0.612210 0.871044 0.312236 0.097 Uiso 0.862(5) 1 calc R U P B 1
H68C H 0.654959 0.806602 0.289325 0.097 Uiso 0.862(5) 1 calc R U P B 1
C68A C 0.7039(15) 0.7821(14) 0.3204(11) 0.064(5) Uani 0.138(5) 1 d . U P B 2
H68D H 0.716314 0.736505 0.327627 0.096 Uiso 0.138(5) 1 calc R U P B 2
H68E H 0.757519 0.803824 0.310726 0.096 Uiso 0.138(5) 1 calc R U P B 2
H68F H 0.656823 0.787143 0.285305 0.096 Uiso 0.138(5) 1 calc R U P B 2
C69 C 0.0473(12) 0.8272(6) 0.4434(7) 0.074(3) Uani 0.465(4) 1 d D U P A 2
H69A H 0.068661 0.870749 0.453151 0.111 Uiso 0.465(4) 1 calc R U P A 2
H69B H 0.081730 0.796737 0.471326 0.111 Uiso 0.465(4) 1 calc R U P A 2
H69C H -0.015308 0.824210 0.449327 0.111 Uiso 0.465(4) 1 calc R U P A 2
C69A C 0.0410(12) 0.8021(6) 0.4478(6) 0.089(4) Uani 0.535(4) 1 d D U P A 1
H69D H 0.087018 0.826713 0.473279 0.133 Uiso 0.535(4) 1 calc R U P A 1
H69E H 0.046793 0.756656 0.459049 0.133 Uiso 0.535(4) 1 calc R U P A 1
H69F H -0.017403 0.817581 0.455252 0.133 Uiso 0.535(4) 1 calc R U P A 1
C70 C 0.0066(16) 0.7502(8) 0.3563(11) 0.085(4) Uani 0.465(4) 1 d D U P A 2
H70A H -0.057227 0.758423 0.352026 0.127 Uiso 0.465(4) 1 calc R U P A 2
H70B H 0.021499 0.716073 0.387102 0.127 Uiso 0.465(4) 1 calc R U P A 2
H70C H 0.023272 0.736849 0.315857 0.127 Uiso 0.465(4) 1 calc R U P A 2
C70A C -0.0041(16) 0.7613(7) 0.3405(9) 0.081(4) Uani 0.535(4) 1 d D U P A 1
H70D H -0.065852 0.767270 0.347581 0.122 Uiso 0.535(4) 1 calc R U P A 1
H70E H 0.015997 0.718637 0.354873 0.122 Uiso 0.535(4) 1 calc R U P A 1
H70F H 0.000471 0.765485 0.295762 0.122 Uiso 0.535(4) 1 calc R U P A 1
C71 C 0.2053(8) 0.9683(5) 0.3550(6) 0.095(3) Uani 0.535(4) 1 d D U P A 1
H71A H 0.200397 0.960364 0.399263 0.142 Uiso 0.535(4) 1 calc R U P A 1
H71B H 0.173577 1.007741 0.341624 0.142 Uiso 0.535(4) 1 calc R U P A 1
H71C H 0.267761 0.972716 0.349369 0.142 Uiso 0.535(4) 1 calc R U P A 1
C71A C 0.2210(8) 0.9698(5) 0.3218(6) 0.072(3) Uani 0.465(4) 1 d D U P A 2
H71D H 0.244823 0.974168 0.366049 0.108 Uiso 0.465(4) 1 calc R U P A 2
H71E H 0.187651 1.008481 0.307994 0.108 Uiso 0.465(4) 1 calc R U P A 2
H71F H 0.269864 0.964133 0.296880 0.108 Uiso 0.465(4) 1 calc R U P A 2
C72 C 0.1867(7) 0.9171(5) 0.2481(5) 0.102(3) Uani 0.535(4) 1 d D U P A 1
H72A H 0.250667 0.912555 0.248124 0.153 Uiso 0.535(4) 1 calc R U P A 1
H72B H 0.167588 0.959039 0.231025 0.153 Uiso 0.535(4) 1 calc R U P A 1
H72C H 0.155941 0.883258 0.222371 0.153 Uiso 0.535(4) 1 calc R U P A 1
C72A C 0.1400(5) 0.9005(5) 0.2423(4) 0.065(2) Uani 0.465(4) 1 d D U P A 2
H72D H 0.194588 0.887450 0.226188 0.098 Uiso 0.465(4) 1 calc R U P A 2
H72E H 0.118365 0.940579 0.222128 0.098 Uiso 0.465(4) 1 calc R U P A 2
H72F H 0.095133 0.867064 0.233309 0.098 Uiso 0.465(4) 1 calc R U P A 2
C73 C -0.0497(2) 0.5408(2) 0.45892(19) 0.0815(12) Uani 1 1 d . . . . .
H73 H -0.083661 0.568573 0.430357 0.098 Uiso 1 1 calc R U . . .
C74 C 0.0366(2) 0.5556(2) 0.48110(19) 0.0778(11) Uani 1 1 d . . . . .
H74 H 0.062544 0.594154 0.468686 0.093 Uiso 0.5 1 calc R U P C -2
C75 C 0.0854(2) 0.5136(3) 0.52178(18) 0.0801(13) Uani 1 1 d . . . . .
H75 H 0.145373 0.523388 0.536387 0.096 Uiso 1 1 calc R U . . .
C76 C 0.0731(6) 0.6103(4) 0.4655(4) 0.079(2) Uani 0.5 1 d . . P D -1
H76A H 0.091027 0.606232 0.423670 0.118 Uiso 0.5 1 calc R U P D -1
H76B H 0.125044 0.619778 0.495772 0.118 Uiso 0.5 1 calc R U P D -1
H76C H 0.029909 0.645065 0.465666 0.118 Uiso 0.5 1 calc R U P D -1

loop_
_atom_site_aniso_label
_atom_site_aniso_U_11
_atom_site_aniso_U_22
_atom_site_aniso_U_33
_atom_site_aniso_U_23
_atom_site_aniso_U_13
_atom_site_aniso_U_12
P1A 0.114(2) 0.0465(10) 0.134(3) -0.0076(13) 0.069(2) -0.0080(12)
P1B 0.099(2) 0.0730(17) 0.147(3) 0.0304(19) 0.056(2) 0.0256(15)
C1 0.0355(13) 0.0257(12) 0.0469(15) 0.0003(10) 0.0145(11) 0.0009(10)
C2 0.0293(12) 0.0313(12) 0.0372(13) 0.0007(10) 0.0112(10) 0.0044(9)
C3 0.0382(13) 0.0297(12) 0.0390(14) 0.0017(10) 0.0147(11) 0.0035(10)
C4 0.0307(12) 0.0357(13) 0.0369(13) -0.0023(10) 0.0096(10) 0.0022(10)
C5 0.0290(12) 0.0309(12) 0.0346(13) 0.0002(10) 0.0079(9) -0.0002(9)
C6 0.0254(11) 0.0323(12) 0.0349(13) -0.0004(10) 0.0066(9) 0.0008(9)
C7 0.0289(12) 0.0236(11) 0.0418(14) 0.0005(10) 0.0072(10) -0.0017(9)
C8 0.0292(12) 0.0295(12) 0.0367(13) -0.0009(10) 0.0073(10) -0.0017(9)
C9 0.0314(12) 0.0322(12) 0.0372(13) -0.0021(10) 0.0068(10) 0.0015(10)
C10 0.0383(13) 0.0418(14) 0.0337(13) 0.0007(11) 0.0082(10) 0.0006(11)
C11 0.0382(13) 0.0334(13) 0.0363(13) 0.0033(10) 0.0140(10) 0.0061(10)
C12 0.0306(12) 0.0315(12) 0.0365(13) 0.0021(10) 0.0087(10) -0.0011(9)
C13 0.0369(13) 0.0341(13) 0.0407(14) 0.0002(11) 0.0050(11) 0.0050(10)
C14 0.0366(14) 0.0405(14) 0.0483(16) 0.0083(12) 0.0070(11) -0.0043(11)
C15 0.0393(14) 0.0387(14) 0.0442(15) -0.0060(11) 0.0063(11) -0.0017(11)
C16 0.0367(14) 0.0417(15) 0.0535(17) -0.0106(12) 0.0040(12) 0.0050(11)
C17 0.0404(14) 0.0321(12) 0.0330(13) 0.0001(10) 0.0114(10) 0.0070(10)
C18 0.0384(14) 0.0359(13) 0.0405(14) -0.0027(11) 0.0054(11) 0.0063(11)
C19 0.0384(14) 0.0448(15) 0.0382(14) -0.0034(11) 0.0036(11) 0.0100(11)
C20 0.0318(14) 0.0583(17) 0.0655(18) -0.0167(13) 0.0000(12) 0.0088(12)
C21 0.0427(17) 0.070(2) 0.108(3) -0.0273(19) 0.0051(17) 0.0144(15)
C22 0.0361(15) 0.072(2) 0.102(3) -0.0312(18) 0.0163(16) 0.0050(14)
C23 0.0434(15) 0.0465(15) 0.0684(18) -0.0057(13) 0.0173(13) 0.0146(12)
C24 0.0391(14) 0.0401(14) 0.0431(15) -0.0012(11) 0.0078(11) 0.0107(11)
C25 0.0462(15) 0.0331(13) 0.0440(15) -0.0007(11) 0.0134(12) 0.0095(11)
C26 0.0401(14) 0.0315(12) 0.0413(14) 0.0005(10) 0.0121(11) 0.0060(10)
C27 0.041(3) 0.029(4) 0.015(6) 0.007(3) 0.013(2) 0.006(2)
C27A 0.049(5) 0.028(4) 0.023(9) 0.009(4) 0.020(4) 0.005(3)
C28 0.047(6) 0.040(7) 0.042(8) -0.014(6) 0.017(6) 0.006(5)
C28A 0.039(7) 0.027(6) 0.060(11) 0.012(6) 0.012(7) 0.008(5)
C29 0.046(6) 0.022(5) 0.068(9) -0.001(6) 0.014(5) -0.006(5)
C29A 0.043(6) 0.029(7) 0.067(9) 0.014(6) 0.025(6) 0.012(4)
C30 0.044(3) 0.033(5) 0.076(5) 0.002(4) 0.015(3) -0.001(3)
C30A 0.052(4) 0.031(5) 0.074(5) -0.005(4) 0.011(4) -0.004(4)
C31 0.043(3) 0.041(4) 0.100(6) 0.000(3) 0.014(3) -0.005(3)
C31A 0.052(4) 0.050(4) 0.111(7) -0.012(4) 0.017(4) -0.010(3)
C32 0.048(4) 0.051(4) 0.150(7) -0.010(4) 0.024(5) -0.012(3)
C32A 0.060(4) 0.040(4) 0.120(7) -0.008(4) 0.049(5) -0.018(3)
C33 0.044(4) 0.041(4) 0.107(6) 0.012(4) 0.029(4) -0.005(3)
C33A 0.048(5) 0.034(4) 0.127(7) -0.005(4) 0.057(5) -0.011(3)
C34 0.041(4) 0.040(4) 0.051(6) 0.001(5) 0.033(4) -0.009(3)
C34A 0.077(7) 0.027(4) 0.073(10) -0.005(6) 0.061(7) -0.010(4)
C35 0.061(5) 0.033(3) 0.107(8) -0.012(6) 0.064(6) -0.011(3)
C35A 0.045(4) 0.037(4) 0.031(4) -0.004(3) 0.023(3) 0.006(3)
C36 0.070(6) 0.025(4) 0.087(9) -0.009(4) 0.059(6) -0.005(4)
C36A 0.044(5) 0.042(6) 0.050(5) -0.003(4) 0.022(4) 0.001(4)
C37 0.0483(19) 0.102(3) 0.084(2) -0.042(2) -0.0090(17) 0.0138(19)
C38 0.0463(18) 0.0602(19) 0.101(3) -0.0083(17) 0.0101(17) -0.0118(15)
C39 0.089(3) 0.088(3) 0.103(3) 0.026(2) 0.032(2) 0.059(2)
C40 0.0520(18) 0.062(2) 0.088(2) -0.0287(17) 0.0364(16) -0.0095(15)
C41 0.038(5) 0.172(9) 0.104(6) 0.009(6) 0.021(4) -0.013(6)
C41A 0.052(6) 0.086(6) 0.125(7) -0.006(6) 0.052(5) -0.020(5)
C42 0.035(5) 0.106(7) 0.167(10) 0.053(7) 0.023(7) 0.012(4)
C42A 0.032(5) 0.060(5) 0.120(8) -0.022(5) 0.029(5) -0.003(4)
C43 0.072(7) 0.026(5) 0.085(5) -0.006(4) -0.002(5) -0.002(4)
C43A 0.074(7) 0.026(5) 0.086(6) -0.003(4) 0.015(6) 0.000(5)
C44 0.049(5) 0.070(6) 0.077(5) -0.014(4) 0.009(4) -0.008(5)
C44A 0.083(12) 0.050(6) 0.075(5) -0.008(4) 0.006(5) -0.014(7)
C45 0.0375(13) 0.0295(12) 0.0372(13) 0.0022(10) 0.0122(10) 0.0038(10)
C46 0.0408(14) 0.0293(12) 0.0465(15) 0.0036(11) 0.0033(11) 0.0029(10)
C47 0.0394(14) 0.0305(13) 0.0506(16) -0.0023(11) 0.0037(12) 0.0033(11)
C48 0.0360(15) 0.0364(14) 0.099(2) 0.0031(14) -0.0105(15) 0.0006(11)
C49 0.0474(18) 0.0609(19) 0.115(3) 0.0227(19) -0.0205(18) -0.0115(15)
C50 0.0350(17) 0.052(2) 0.101(3) 0.0012(19) 0.0044(18) -0.0016(14)
C50A 0.039(6) 0.052(4) 0.062(6) 0.001(5) 0.013(5) -0.008(4)
C51 0.0389(14) 0.0449(15) 0.0621(17) 0.0018(12) 0.0140(12) -0.0023(11)
C52 0.0383(14) 0.0335(13) 0.0472(15) -0.0010(11) 0.0149(11) 0.0032(10)
C53 0.0415(14) 0.0324(13) 0.0498(16) 0.0097(11) 0.0182(12) 0.0065(11)
C54 0.0368(13) 0.0353(13) 0.0412(14) 0.0056(11) 0.0140(11) 0.0055(10)
C55 0.037(4) 0.031(4) 0.029(8) -0.002(5) 0.015(3) 0.003(2)
C55A 0.039(4) 0.030(4) 0.022(8) -0.004(5) 0.014(3) 0.008(3)
C56 0.049(5) 0.040(7) 0.039(7) 0.004(7) 0.009(4) 0.003(4)
C56A 0.032(5) 0.025(4) 0.046(11) 0.002(5) 0.010(4) 0.003(3)
C57 0.050(6) 0.038(6) 0.055(7) 0.016(6) 0.000(5) 0.014(5)
C57A 0.029(5) 0.031(6) 0.079(10) -0.015(5) 0.006(5) 0.002(4)
C58 0.049(4) 0.057(6) 0.106(5) 0.022(5) -0.006(4) 0.012(4)
C58A 0.041(4) 0.035(5) 0.087(4) 0.003(4) -0.003(4) 0.011(3)
C59 0.052(4) 0.080(6) 0.143(7) 0.033(5) -0.004(4) 0.020(4)
C59A 0.038(3) 0.039(3) 0.081(5) -0.011(3) -0.010(3) 0.015(2)
C60 0.032(3) 0.055(4) 0.092(5) -0.017(4) -0.006(4) 0.010(3)
C60A 0.046(5) 0.071(4) 0.135(7) 0.009(5) 0.011(5) 0.025(4)
C61 0.031(5) 0.060(4) 0.098(5) -0.003(3) 0.018(4) 0.013(4)
C61A 0.033(6) 0.058(4) 0.118(6) 0.012(4) 0.016(5) 0.008(4)
C62 0.043(5) 0.039(4) 0.039(4) 0.000(3) 0.000(3) 0.004(3)
C62A 0.021(5) 0.050(6) 0.124(15) 0.010(7) 0.020(6) 0.008(4)
C63 0.030(2) 0.031(3) 0.021(3) -0.001(2) 0.007(2) -0.002(2)
C63A 0.047(5) 0.052(5) 0.113(10) 0.008(6) 0.028(6) 0.008(4)
C64 0.035(3) 0.038(4) 0.018(4) -0.003(3) 0.011(2) 0.004(2)
C64A 0.053(5) 0.028(4) 0.051(8) 0.001(4) 0.031(5) 0.010(3)
C65 0.062(2) 0.082(3) 0.133(3) 0.057(2) -0.031(2) -0.0070(19)
C66 0.044(2) 0.069(2) 0.208(5) -0.051(3) -0.022(2) 0.0269(17)
C67 0.077(4) 0.046(2) 0.088(3) -0.007(2) 0.033(4) -0.020(2)
C67A 0.057(13) 0.041(5) 0.112(17) 0.005(8) 0.020(16) -0.005(7)
C68 0.047(2) 0.081(3) 0.073(2) 0.017(2) 0.0305(18) -0.0052(18)
C68A 0.045(11) 0.092(12) 0.056(7) 0.005(8) 0.019(7) -0.007(10)
C69 0.036(6) 0.072(7) 0.117(5) 0.024(5) 0.023(4) 0.018(6)
C69A 0.054(5) 0.112(10) 0.108(5) 0.009(5) 0.039(4) 0.000(8)
C70 0.020(5) 0.066(5) 0.170(13) 0.001(6) 0.019(8) 0.011(4)
C70A 0.038(7) 0.076(6) 0.128(8) -0.007(6) 0.003(5) 0.007(6)
C71 0.086(6) 0.044(4) 0.148(8) 0.015(6) -0.010(7) 0.018(4)
C71A 0.058(4) 0.035(4) 0.117(8) 0.026(5) -0.012(5) 0.005(3)
C72 0.095(7) 0.099(7) 0.107(5) 0.055(5) -0.003(5) 0.014(6)
C72A 0.044(4) 0.072(5) 0.078(4) 0.022(4) 0.004(4) 0.017(4)
C73 0.0392(19) 0.131(4) 0.076(3) -0.013(2) 0.0139(17) 0.014(2)
C74 0.058(2) 0.103(3) 0.077(3) -0.033(2) 0.0287(19) -0.002(2)
C75 0.0360(17) 0.142(4) 0.060(2) -0.034(2) -0.0009(16) 0.004(2)
C76 0.097(6) 0.063(4) 0.086(5) 0.010(4) 0.050(5) -0.001(4)

loop_
_atom_type_symbol
_atom_type_description
_atom_type_scat_dispersion_real
_atom_type_scat_dispersion_imag
_atom_type_scat_source
C C 0.0181 0.0091 'International Tables Vol C Tables 4.2.6.8 and 6.1.1.4'
H H 0.0000 0.0000 'International Tables Vol C Tables 4.2.6.8 and 6.1.1.4'
P P 0.2955 0.4335 'International Tables Vol C Tables 4.2.6.8 and 6.1.1.4'

loop_
_exptl_crystal_face_index_h
_exptl_crystal_face_index_k
_exptl_crystal_face_index_l
_exptl_crystal_face_perp_dist
0 -1 -1 0.0406
-1 -1 2 0.0622
1 1 -2 0.0516
-2 1 2 0.0490
2 1 -2 0.0583
0 -1 0 0.0521
1 -1 -1 0.0584
1 -2 -1 0.0560
0 1 0 0.0521
-1 2 1 0.0513
0 -1 1 0.0418
2 0 1 0.0493
0 1 -1 0.0310
-2 -1 0 0.0689
-2 0 -1 0.0753
-1 2 2 0.0502
1 -2 -2 0.0464
1 2 -2 0.0424
-1 -2 -1 0.0584

loop_
_geom_angle_atom_site_label_1
_geom_angle_atom_site_label_2
_geom_angle_atom_site_label_3
_geom_angle
_geom_angle_site_symmetry_1
_geom_angle_site_symmetry_3
_geom_angle_publ_flag
C1 P1A C35 98.0(3) . . ?
C1 P1A C36 90.2(3) . . ?
C36 P1A C35 35.0(2) . . ?
C1 P1B C63A 97.7(3) . . ?
C1 P1B C64A 88.5(3) . . ?
C64A P1B C63A 33.9(3) . . ?
C2 C1 P1A 107.6(2) . . ?
C2 C1 P1B 132.5(2) . . ?
C2 C1 C12 116.8(2) . . ?
C12 C1 P1A 133.2(2) . . ?
C12 C1 P1B 109.0(2) . . ?
C1 C2 C3 125.1(2) . . ?
C1 C2 C6 122.3(2) . . ?
C6 C2 C3 112.4(2) . . ?
C2 C3 C4 101.29(18) . . ?
C2 C3 C17 116.8(2) . . ?
C2 C3 C36 109.5(5) . . ?
C2 C3 C36A 117.3(6) . . ?
C17 C3 C4 113.32(19) . . ?
C36 C3 C4 116.2(6) . . ?
C36 C3 C17 100.4(4) . . ?
C36A C3 C4 107.8(7) . . ?
C36A C3 C17 100.6(5) . . ?
C3 C4 H4A 110.0 . . ?
C3 C4 H4B 110.0 . . ?
H4A C4 H4B 108.4 . . ?
C5 C4 C3 108.58(19) . . ?
C5 C4 H4A 110.0 . . ?
C5 C4 H4B 110.0 . . ?
C6 C5 C4 102.10(18) . . ?
C6 C5 C13 110.85(19) . . ?
C6 C5 C14 112.6(2) . . ?
C13 C5 C4 110.35(19) . . ?
C13 C5 C14 108.4(2) . . ?
C14 C5 C4 112.47(19) . . ?
C2 C6 C5 111.3(2) . . ?
C7 C6 C2 119.7(2) . . ?
C7 C6 C5 128.9(2) . . ?
C6 C7 H7 120.5 . . ?
C6 C7 C8 118.9(2) . . ?
C8 C7 H7 120.5 . . ?
C7 C8 C9 128.6(2) . . ?
C7 C8 C12 120.2(2) . . ?
C12 C8 C9 111.2(2) . . ?
C8 C9 C10 101.98(18) . . ?
C8 C9 C15 111.31(19) . . ?
C8 C9 C16 111.8(2) . . ?
C15 C9 C10 110.7(2) . . ?
C16 C9 C10 113.1(2) . . ?
C16 C9 C15 108.0(2) . . ?
C9 C10 H10A 110.0 . . ?
C9 C10 H10B 110.0 . . ?
C9 C10 C11 108.61(19) . . ?
H10A C10 H10B 108.3 . . ?
C11 C10 H10A 110.0 . . ?
C11 C10 H10B 110.0 . . ?
C12 C11 C10 101.25(19) . . ?
C12 C11 C45 113.5(2) . . ?
C12 C11 C64 118.7(4) . . ?
C12 C11 C64A 108.1(5) . . ?
C45 C11 C10 114.46(19) . . ?
C64 C11 C10 107.3(4) . . ?
C64 C11 C45 102.0(4) . . ?
C64A C11 C10 121.6(5) . . ?
C64A C11 C45 98.5(5) . . ?
C1 C12 C8 121.6(2) . . ?
C1 C12 C11 126.0(2) . . ?
C8 C12 C11 112.4(2) . . ?
C5 C13 H13A 109.5 . . ?
C5 C13 H13B 109.5 . . ?
C5 C13 H13C 109.5 . . ?
H13A C13 H13B 109.5 . . ?
H13A C13 H13C 109.5 . . ?
H13B C13 H13C 109.5 . . ?
C5 C14 H14A 109.5 . . ?
C5 C14 H14B 109.5 . . ?
C5 C14 H14C 109.5 . . ?
H14A C14 H14B 109.5 . . ?
H14A C14 H14C 109.5 . . ?
H14B C14 H14C 109.5 . . ?
C9 C15 H15A 109.5 . . ?
C9 C15 H15B 109.5 . . ?
C9 C15 H15C 109.5 . . ?
H15A C15 H15B 109.5 . . ?
H15A C15 H15C 109.5 . . ?
H15B C15 H15C 109.5 . . ?
C9 C16 H16A 109.5 . . ?
C9 C16 H16B 109.5 . . ?
C9 C16 H16C 109.5 . . ?
H16A C16 H16B 109.5 . . ?
H16A C16 H16C 109.5 . . ?
H16B C16 H16C 109.5 . . ?
C18 C17 C3 130.1(2) . . ?
C18 C17 C26 119.5(2) . . ?
C26 C17 C3 110.3(2) . . ?
C17 C18 H18 119.1 . . ?
C17 C18 C19 121.8(2) . . ?
C19 C18 H18 119.1 . . ?
C18 C19 C20 118.4(2) . . ?
C24 C19 C18 118.4(2) . . ?
C24 C19 C20 123.1(2) . . ?
C19 C20 C37 111.5(3) . . ?
C19 C20 C38 109.2(2) . . ?
C21 C20 C19 111.7(3) . . ?
C21 C20 C37 108.3(3) . . ?
C21 C20 C38 108.3(3) . . ?
C37 C20 C38 107.7(3) . . ?
C20 C21 H21A 108.7 . . ?
C20 C21 H21B 108.7 . . ?
H21A C21 H21B 107.6 . . ?
C22 C21 C20 114.1(3) . . ?
C22 C21 H21A 108.7 . . ?
C22 C21 H21B 108.7 . . ?
C21 C22 H22A 109.1 . . ?
C21 C22 H22B 109.1 . . ?
C21 C22 C23 112.3(3) . . ?
H22A C22 H22B 107.9 . . ?
C23 C22 H22A 109.1 . . ?
C23 C22 H22B 109.1 . . ?
C24 C23 C22 109.7(2) . . ?
C39 C23 C22 110.6(3) . . ?
C39 C23 C24 108.4(2) . . ?
C39 C23 C40 110.3(3) . . ?
C40 C23 C22 106.2(2) . . ?
C40 C23 C24 111.8(3) . . ?
C19 C24 C23 122.3(2) . . ?
C25 C24 C19 119.3(2) . . ?
C25 C24 C23 118.3(2) . . ?
C24 C25 H25 119.4 . . ?
C26 C25 C24 121.3(2) . . ?
C26 C25 H25 119.4 . . ?
C17 C26 C27 108.4(4) . . ?
C17 C26 C27A 110.0(5) . . ?
C25 C26 C17 119.7(2) . . ?
C25 C26 C27 131.1(5) . . ?
C25 C26 C27A 130.2(5) . . ?
C28 C27 C26 131.0(9) . . ?
C28 C27 C36 119.6(9) . . ?
C36 C27 C26 107.4(7) . . ?
C28A C27A C26 131.4(12) . . ?
C28A C27A C36A 118.3(10) . . ?
C36A C27A C26 105.9(8) . . ?
C27 C28 H28 120.2 . . ?
C27 C28 C29 119.6(10) . . ?
C29 C28 H28 120.2 . . ?
C27A C28A H28A 118.3 . . ?
C27A C28A C29A 123.3(13) . . ?
C29A C28A H28A 118.3 . . ?
C28 C29 C30 116.1(9) . . ?
C28 C29 C34A 120.5(12) . . ?
C34A C29 C30 122.0(11) . . ?
C28A C29A C30A 119.5(11) . . ?
C34 C29A C28A 115.9(13) . . ?
C34 C29A C30A 123.1(12) . . ?
C29 C30 C31 109.2(9) . . ?
C29 C30 C44 109.5(11) . . ?
C31 C30 C44 108.2(8) . . ?
C43 C30 C29 111.6(11) . . ?
C43 C30 C31 110.8(8) . . ?
C43 C30 C44 107.5(11) . . ?
C29A C30A C31A 110.7(10) . . ?
C29A C30A C43A 109.8(13) . . ?
C29A C30A C44A 110.5(13) . . ?
C31A C30A C43A 108.6(9) . . ?
C31A C30A C44A 108.7(10) . . ?
C43A C30A C44A 108.5(12) . . ?
C30 C31 H31A 109.7 . . ?
C30 C31 H31B 109.7 . . ?
C30 C31 C32A 109.8(8) . . ?
H31A C31 H31B 108.2 . . ?
C32A C31 H31A 109.7 . . ?
C32A C31 H31B 109.7 . . ?
C30A C31A H31C 107.9 . . ?
C30A C31A H31D 107.9 . . ?
H31C C31A H31D 107.2 . . ?
C32 C31A C30A 117.7(10) . . ?
C32 C31A H31C 107.9 . . ?
C32 C31A H31D 107.9 . . ?
C31A C32 H32A 110.7 . . ?
C31A C32 H32B 110.7 . . ?
C31A C32 C33A 105.4(9) . . ?
H32A C32 H32B 108.8 . . ?
C33A C32 H32A 110.7 . . ?
C33A C32 H32B 110.7 . . ?
C31 C32A H32C 111.9 . . ?
C31 C32A H32D 111.9 . . ?
C31 C32A C33 99.5(6) . . ?
H32C C32A H32D 109.6 . . ?
C33 C32A H32C 111.9 . . ?
C33 C32A H32D 111.9 . . ?
C34A C33 C32A 101.7(9) . . ?
C41 C33 C32A 81.9(8) . . ?
C41 C33 C34A 96.7(8) . . ?
C42 C33 C32A 129.0(10) . . ?
C42 C33 C34A 124.1(10) . . ?
C42 C33 C41 110.5(8) . . ?
C34 C33A C32 97.8(8) . . ?
C41A C33A C32 138.0(10) . . ?
C41A C33A C34 118.1(9) . . ?
C42A C33A C32 87.1(8) . . ?
C42A C33A C34 97.4(10) . . ?
C42A C33A C41A 107.6(8) . . ?
C29A C34 C33A 117.5(13) . . ?
C35A C34 C29A 120.5(12) . . ?
C35A C34 C33A 115.8(12) . . ?
C29 C34A C33 115.5(13) . . ?
C29 C34A C35 116.9(12) . . ?
C35 C34A C33 119.2(15) . . ?
P1A C35 H35 115.8 . . ?
C34A C35 P1A 113.1(9) . . ?
C34A C35 H35 115.8 . . ?
C36 C35 P1A 69.2(7) . . ?
C36 C35 C34A 118.7(11) . . ?
C36 C35 H35 115.8 . . ?
C34 C35A H35A 118.8 . . ?
C34 C35A C36A 122.3(11) . . ?
C36A C35A H35A 118.8 . . ?
C3 C36 P1A 96.4(6) . . ?
C27 C36 P1A 101.7(10) . . ?
C27 C36 C3 111.2(7) . . ?
C35 C36 P1A 75.9(7) . . ?
C35 C36 C3 127.5(8) . . ?
C35 C36 C27 121.2(8) . . ?
C27A C36A C3 111.8(8) . . ?
C35A C36A C3 129.9(10) . . ?
C35A C36A C27A 117.9(9) . . ?
C20 C37 H37A 109.5 . . ?
C20 C37 H37B 109.5 . . ?
C20 C37 H37C 109.5 . . ?
H37A C37 H37B 109.5 . . ?
H37A C37 H37C 109.5 . . ?
H37B C37 H37C 109.5 . . ?
C20 C38 H38A 109.5 . . ?
C20 C38 H38B 109.5 . . ?
C20 C38 H38C 109.5 . . ?
H38A C38 H38B 109.5 . . ?
H38A C38 H38C 109.5 . . ?
H38B C38 H38C 109.5 . . ?
C23 C39 H39A 109.5 . . ?
C23 C39 H39B 109.5 . . ?
C23 C39 H39C 109.5 . . ?
H39A C39 H39B 109.5 . . ?
H39A C39 H39C 109.5 . . ?
H39B C39 H39C 109.5 . . ?
C23 C40 H40A 109.5 . . ?
C23 C40 H40B 109.5 . . ?
C23 C40 H40C 109.5 . . ?
H40A C40 H40B 109.5 . . ?
H40A C40 H40C 109.5 . . ?
H40B C40 H40C 109.5 . . ?
C33 C41 H41A 109.5 . . ?
C33 C41 H41B 109.5 . . ?
C33 C41 H41C 109.5 . . ?
H41A C41 H41B 109.5 . . ?
H41A C41 H41C 109.5 . . ?
H41B C41 H41C 109.5 . . ?
C33A C41A H41D 109.5 . . ?
C33A C41A H41E 109.5 . . ?
C33A C41A H41F 109.5 . . ?
H41D C41A H41E 109.5 . . ?
H41D C41A H41F 109.5 . . ?
H41E C41A H41F 109.5 . . ?
C33 C42 H42A 109.5 . . ?
C33 C42 H42B 109.5 . . ?
C33 C42 H42C 109.5 . . ?
H42A C42 H42B 109.5 . . ?
H42A C42 H42C 109.5 . . ?
H42B C42 H42C 109.5 . . ?
C33A C42A H42D 109.5 . . ?
C33A C42A H42E 109.5 . . ?
C33A C42A H42F 109.5 . . ?
H42D C42A H42E 109.5 . . ?
H42D C42A H42F 109.5 . . ?
H42E C42A H42F 109.5 . . ?
C30 C43 H43A 109.5 . . ?
C30 C43 H43B 109.5 . . ?
C30 C43 H43C 109.5 . . ?
H43A C43 H43B 109.5 . . ?
H43A C43 H43C 109.5 . . ?
H43B C43 H43C 109.5 . . ?
C30A C43A H43D 109.5 . . ?
C30A C43A H43E 109.5 . . ?
C30A C43A H43F 109.5 . . ?
H43D C43A H43E 109.5 . . ?
H43D C43A H43F 109.5 . . ?
H43E C43A H43F 109.5 . . ?
C30 C44 H44A 109.5 . . ?
C30 C44 H44B 109.5 . . ?
C30 C44 H44C 109.5 . . ?
H44A C44 H44B 109.5 . . ?
H44A C44 H44C 109.5 . . ?
H44B C44 H44C 109.5 . . ?
C30A C44A H44D 109.5 . . ?
C30A C44A H44E 109.5 . . ?
C30A C44A H44F 109.5 . . ?
H44D C44A H44E 109.5 . . ?
H44D C44A H44F 109.5 . . ?
H44E C44A H44F 109.5 . . ?
C46 C45 C11 130.1(2) . . ?
C46 C45 C54 119.5(2) . . ?
C54 C45 C11 110.3(2) . . ?
C45 C46 H46 119.4 . . ?
C45 C46 C47 121.3(2) . . ?
C47 C46 H46 119.4 . . ?
C46 C47 C48 117.7(2) . . ?
C52 C47 C46 119.1(2) . . ?
C52 C47 C48 123.1(2) . . ?
C47 C48 C49 109.8(2) . . ?
C65 C48 C47 110.9(3) . . ?
C65 C48 C49 107.3(3) . . ?
C66 C48 C47 108.7(3) . . ?
C66 C48 C49 109.6(3) . . ?
C66 C48 C65 110.5(3) . . ?
C48 C49 H49A 108.3 . . ?
C48 C49 H49B 108.3 . . ?
C48 C49 H49C 106.1 . . ?
C48 C49 H49D 106.1 . . ?
H49A C49 H49B 107.4 . . ?
H49C C49 H49D 106.3 . . ?
C50 C49 C48 115.7(3) . . ?
C50 C49 H49A 108.3 . . ?
C50 C49 H49B 108.3 . . ?
C50A C49 C48 124.8(8) . . ?
C50A C49 H49C 106.1 . . ?
C50A C49 H49D 106.1 . . ?
C49 C50 H50A 108.7 . . ?
C49 C50 H50B 108.7 . . ?
C49 C50 C51 114.1(3) . . ?
H50A C50 H50B 107.6 . . ?
C51 C50 H50A 108.7 . . ?
C51 C50 H50B 108.7 . . ?
C49 C50A H50C 108.1 . . ?
C49 C50A H50D 108.1 . . ?
C49 C50A C51 116.7(12) . . ?
H50C C50A H50D 107.3 . . ?
C51 C50A H50C 108.1 . . ?
C51 C50A H50D 108.1 . . ?
C50 C51 C52 111.3(2) . . ?
C50 C51 C67 112.3(4) . . ?
C50 C51 C68 107.1(3) . . ?
C50A C51 C68A 102.3(12) . . ?
C52 C51 C50A 108.3(7) . . ?
C52 C51 C67 107.9(3) . . ?
C52 C51 C68 111.2(3) . . ?
C52 C51 C68A 102.9(8) . . ?
C67 C51 C68 107.1(3) . . ?
C67A C51 C50A 94(2) . . ?
C67A C51 C52 115.5(19) . . ?
C67A C51 C68A 130.6(18) . . ?
C47 C52 C51 122.9(2) . . ?
C47 C52 C53 119.0(2) . . ?
C53 C52 C51 118.1(2) . . ?
C52 C53 H53 119.4 . . ?
C54 C53 C52 121.2(2) . . ?
C54 C53 H53 119.4 . . ?
C45 C54 C55 108.3(5) . . ?
C45 C54 C55A 109.1(5) . . ?
C53 C54 C45 119.8(2) . . ?
C53 C54 C55 131.9(5) . . ?
C53 C54 C55A 130.0(6) . . ?
C56 C55 C54 132.0(10) . . ?
C56 C55 C64 117.9(9) . . ?
C64 C55 C54 109.2(7) . . ?
C56A C55A C54 132.1(10) . . ?
C56A C55A C64A 122.1(10) . . ?
C64A C55A C54 105.8(8) . . ?
C55 C56 H56 118.8 . . ?
C55 C56 C57 122.3(11) . . ?
C57 C56 H56 118.8 . . ?
C55A C56A H56A 119.6 . . ?
C55A C56A C57A 120.9(11) . . ?
C57A C56A H56A 119.6 . . ?
C56 C57 C58 117.2(8) . . ?
C62 C57 C56 121.2(8) . . ?
C62 C57 C58 121.7(8) . . ?
C56A C57A C58A 119.8(9) . . ?
C62A C57A C56A 116.3(10) . . ?
C62A C57A C58A 123.9(9) . . ?
C57 C58 C71 110.5(10) . . ?
C59 C58 C57 109.3(9) . . ?
C59 C58 C71 110.3(9) . . ?
C59 C58 C72 109.2(9) . . ?
C72 C58 C57 107.6(10) . . ?
C72 C58 C71 109.9(9) . . ?
C57A C58A C71A 110.6(10) . . ?
C57A C58A C72A 111.9(11) . . ?
C59A C58A C57A 108.3(9) . . ?
C59A C58A C71A 108.0(8) . . ?
C59A C58A C72A 112.7(8) . . ?
C72A C58A C71A 105.2(8) . . ?
C58 C59 H59A 107.0 . . ?
C58 C59 H59B 107.0 . . ?
H59A C59 H59B 106.7 . . ?
C60A C59 C58 121.4(10) . . ?
C60A C59 H59A 107.0 . . ?
C60A C59 H59B 107.0 . . ?
C58A C59A H59C 110.4 . . ?
C58A C59A H59D 110.4 . . ?
C58A C59A C60 106.8(8) . . ?
H59C C59A H59D 108.6 . . ?
C60 C59A H59C 110.4 . . ?
C60 C59A H59D 110.4 . . ?
C59A C60 H60A 110.5 . . ?
C59A C60 H60B 110.5 . . ?
C59A C60 C61A 106.0(14) . . ?
H60A C60 H60B 108.7 . . ?
C61A C60 H60A 110.5 . . ?
C61A C60 H60B 110.5 . . ?
C59 C60A H60C 106.8 . . ?
C59 C60A H60D 106.8 . . ?
C59 C60A C61 121.9(13) . . ?
H60C C60A H60D 106.7 . . ?
C61 C60A H60C 106.8 . . ?
C61 C60A H60D 106.8 . . ?
C60A C61 C62 108.5(11) . . ?
C60A C61 C69A 108(2) . . ?
C62 C61 C69A 109.1(19) . . ?
C70A C61 C60A 113.3(19) . . ?
C70A C61 C62 111(2) . . ?
C70A C61 C69A 107.3(13) . . ?
C62A C61A C60 113.7(15) . . ?
C62A C61A C70 112(2) . . ?
C69 C61A C60 110(2) . . ?
C69 C61A C62A 105(3) . . ?
C69 C61A C70 111.4(17) . . ?
C70 C61A C60 104(2) . . ?
C57 C62 C61 125.4(9) . . ?
C57 C62 C63 115.8(8) . . ?
C63 C62 C61 118.7(9) . . ?
C57A C62A C61A 119.8(11) . . ?
C57A C62A C63A 122.6(9) . . ?
C63A C62A C61A 117.6(11) . . ?
C62 C63 H63 118.8 . . ?
C64 C63 C62 122.4(8) . . ?
C64 C63 H63 118.8 . . ?
P1B C63A H63A 115.4 . . ?
C62A C63A P1B 115.7(11) . . ?
C62A C63A H63A 115.4 . . ?
C64A C63A P1B 68.8(6) . . ?
C64A C63A C62A 118.0(10) . . ?
C64A C63A H63A 115.4 . . ?
C55 C64 C11 109.9(7) . . ?
C63 C64 C11 129.5(7) . . ?
C63 C64 C55 120.1(7) . . ?
C11 C64A P1B 99.2(6) . . ?
C55A C64A P1B 102.6(13) . . ?
C55A C64A C11 113.0(8) . . ?
C63A C64A P1B 77.3(6) . . ?
C63A C64A C11 127.2(9) . . ?
C63A C64A C55A 119.2(9) . . ?
C48 C65 H65A 109.5 . . ?
C48 C65 H65B 109.5 . . ?
C48 C65 H65C 109.5 . . ?
H65A C65 H65B 109.5 . . ?
H65A C65 H65C 109.5 . . ?
H65B C65 H65C 109.5 . . ?
C48 C66 H66A 109.5 . . ?
C48 C66 H66B 109.5 . . ?
C48 C66 H66C 109.5 . . ?
H66A C66 H66B 109.5 . . ?
H66A C66 H66C 109.5 . . ?
H66B C66 H66C 109.5 . . ?
C51 C67 H67A 109.5 . . ?
C51 C67 H67B 109.5 . . ?
C51 C67 H67C 109.5 . . ?
H67A C67 H67B 109.5 . . ?
H67A C67 H67C 109.5 . . ?
H67B C67 H67C 109.5 . . ?
C51 C67A H67D 109.5 . . ?
C51 C67A H67E 109.5 . . ?
C51 C67A H67F 109.5 . . ?
H67D C67A H67E 109.5 . . ?
H67D C67A H67F 109.5 . . ?
H67E C67A H67F 109.5 . . ?
C51 C68 H68A 109.5 . . ?
C51 C68 H68B 109.5 . . ?
C51 C68 H68C 109.5 . . ?
H68A C68 H68B 109.5 . . ?
H68A C68 H68C 109.5 . . ?
H68B C68 H68C 109.5 . . ?
C51 C68A H68D 109.5 . . ?
C51 C68A H68E 109.5 . . ?
C51 C68A H68F 109.5 . . ?
H68D C68A H68E 109.5 . . ?
H68D C68A H68F 109.5 . . ?
H68E C68A H68F 109.5 . . ?
C61A C69 H69A 109.5 . . ?
C61A C69 H69B 109.5 . . ?
C61A C69 H69C 109.5 . . ?
H69A C69 H69B 109.5 . . ?
H69A C69 H69C 109.5 . . ?
H69B C69 H69C 109.5 . . ?
C61 C69A H69D 109.5 . . ?
C61 C69A H69E 109.5 . . ?
C61 C69A H69F 109.5 . . ?
H69D C69A H69E 109.5 . . ?
H69D C69A H69F 109.5 . . ?
H69E C69A H69F 109.5 . . ?
C61A C70 H70A 109.5 . . ?
C61A C70 H70B 109.5 . . ?
C61A C70 H70C 109.5 . . ?
H70A C70 H70B 109.5 . . ?
H70A C70 H70C 109.5 . . ?
H70B C70 H70C 109.5 . . ?
C61 C70A H70D 109.5 . . ?
C61 C70A H70E 109.5 . . ?
C61 C70A H70F 109.5 . . ?
H70D C70A H70E 109.5 . . ?
H70D C70A H70F 109.5 . . ?
H70E C70A H70F 109.5 . . ?
C58 C71 H71A 109.5 . . ?
C58 C71 H71B 109.5 . . ?
C58 C71 H71C 109.5 . . ?
H71A C71 H71B 109.5 . . ?
H71A C71 H71C 109.5 . . ?
H71B C71 H71C 109.5 . . ?
C58A C71A H71D 109.5 . . ?
C58A C71A H71E 109.5 . . ?
C58A C71A H71F 109.5 . . ?
H71D C71A H71E 109.5 . . ?
H71D C71A H71F 109.5 . . ?
H71E C71A H71F 109.5 . . ?
C58 C72 H72A 109.5 . . ?
C58 C72 H72B 109.5 . . ?
C58 C72 H72C 109.5 . . ?
H72A C72 H72B 109.5 . . ?
H72A C72 H72C 109.5 . . ?
H72B C72 H72C 109.5 . . ?
C58A C72A H72D 109.5 . . ?
C58A C72A H72E 109.5 . . ?
C58A C72A H72F 109.5 . . ?
H72D C72A H72E 109.5 . . ?
H72D C72A H72F 109.5 . . ?
H72E C72A H72F 109.5 . . ?
C74 C73 H73 120.4 . . ?
C75 C73 H73 120.4 3_566 . ?
C75 C73 C74 119.2(4) 3_566 . ?
C73 C74 H74 120.4 . . ?
C73 C74 C75 119.3(4) . . ?
C75 C74 H74 120.4 . . ?
C76 C74 C73 121.0(6) . . ?
C76 C74 C75 119.7(5) . . ?
C73 C75 C74 121.5(4) 3_566 . ?
C73 C75 H75 119.2 3_566 . ?
C74 C75 H75 119.2 . . ?
C74 C76 H76A 109.5 . . ?
C74 C76 H76B 109.5 . . ?
C74 C76 H76C 109.5 . . ?
H76A C76 H76B 109.5 . . ?
H76A C76 H76C 109.5 . . ?
H76B C76 H76C 109.5 . . ?

loop_
_geom_bond_atom_site_label_1
_geom_bond_atom_site_label_2
_geom_bond_distance
_geom_bond_site_symmetry_2
_geom_bond_publ_flag
P1A C1 1.843(3) . ?
P1A C35 2.368(9) . ?
P1A C36 2.283(15) . ?
P1B C1 1.847(4) . ?
P1B C63A 2.407(10) . ?
P1B C64A 2.300(13) . ?
C1 C2 1.387(3) . ?
C1 C12 1.393(3) . ?
C2 C3 1.509(3) . ?
C2 C6 1.396(3) . ?
C3 C4 1.561(3) . ?
C3 C17 1.532(3) . ?
C3 C36 1.521(9) . ?
C3 C36A 1.532(10) . ?
C4 H4A 0.9900 . ?
C4 H4B 0.9900 . ?
C4 C5 1.551(3) . ?
C5 C6 1.522(3) . ?
C5 C13 1.531(3) . ?
C5 C14 1.536(3) . ?
C6 C7 1.387(3) . ?
C7 H7 0.9500 . ?
C7 C8 1.391(3) . ?
C8 C9 1.525(3) . ?
C8 C12 1.395(3) . ?
C9 C10 1.553(3) . ?
C9 C15 1.535(3) . ?
C9 C16 1.533(3) . ?
C10 H10A 0.9900 . ?
C10 H10B 0.9900 . ?
C10 C11 1.557(3) . ?
C11 C12 1.509(3) . ?
C11 C45 1.540(3) . ?
C11 C64 1.525(8) . ?
C11 C64A 1.518(10) . ?
C13 H13A 0.9800 . ?
C13 H13B 0.9800 . ?
C13 H13C 0.9800 . ?
C14 H14A 0.9800 . ?
C14 H14B 0.9800 . ?
C14 H14C 0.9800 . ?
C15 H15A 0.9800 . ?
C15 H15B 0.9800 . ?
C15 H15C 0.9800 . ?
C16 H16A 0.9800 . ?
C16 H16B 0.9800 . ?
C16 H16C 0.9800 . ?
C17 C18 1.371(4) . ?
C17 C26 1.406(3) . ?
C18 H18 0.9500 . ?
C18 C19 1.414(3) . ?
C19 C20 1.525(4) . ?
C19 C24 1.409(4) . ?
C20 C21 1.515(4) . ?
C20 C37 1.527(4) . ?
C20 C38 1.543(5) . ?
C21 H21A 0.9900 . ?
C21 H21B 0.9900 . ?
C21 C22 1.503(5) . ?
C22 H22A 0.9900 . ?
C22 H22B 0.9900 . ?
C22 C23 1.554(4) . ?
C23 C24 1.535(3) . ?
C23 C39 1.509(5) . ?
C23 C40 1.521(4) . ?
C24 C25 1.401(4) . ?
C25 H25 0.9500 . ?
C25 C26 1.384(3) . ?
C26 C27 1.477(9) . ?
C26 C27A 1.479(10) . ?
C27 C28 1.376(10) . ?
C27 C36 1.412(9) . ?
C27A C28A 1.378(11) . ?
C27A C36A 1.418(11) . ?
C28 H28 0.9500 . ?
C28 C29 1.430(10) . ?
C28A H28A 0.9500 . ?
C28A C29A 1.426(11) . ?
C29 C30 1.530(10) . ?
C29 C34A 1.44(2) . ?
C29A C30A 1.520(11) . ?
C29A C34 1.41(2) . ?
C30 C31 1.530(10) . ?
C30 C43 1.521(10) . ?
C30 C44 1.548(10) . ?
C30A C31A 1.522(11) . ?
C30A C43A 1.530(11) . ?
C30A C44A 1.534(12) . ?
C31 H31A 0.9900 . ?
C31 H31B 0.9900 . ?
C31 C32A 1.532(10) . ?
C31A H31C 0.9900 . ?
C31A H31D 0.9900 . ?
C31A C32 1.478(10) . ?
C32 H32A 0.9900 . ?
C32 H32B 0.9900 . ?
C32 C33A 1.710(12) . ?
C32A H32C 0.9900 . ?
C32A H32D 0.9900 . ?
C32A C33 1.626(10) . ?
C33 C34A 1.59(2) . ?
C33 C41 1.531(11) . ?
C33 C42 1.510(10) . ?
C33A C34 1.613(16) . ?
C33A C41A 1.595(12) . ?
C33A C42A 1.514(12) . ?
C34 C35A 1.380(18) . ?
C34A C35 1.462(19) . ?
C35 H35 1.0000 . ?
C35 C36 1.399(9) . ?
C35A H35A 0.9500 . ?
C35A C36A 1.392(10) . ?
C37 H37A 0.9800 . ?
C37 H37B 0.9800 . ?
C37 H37C 0.9800 . ?
C38 H38A 0.9800 . ?
C38 H38B 0.9800 . ?
C38 H38C 0.9800 . ?
C39 H39A 0.9800 . ?
C39 H39B 0.9800 . ?
C39 H39C 0.9800 . ?
C40 H40A 0.9800 . ?
C40 H40B 0.9800 . ?
C40 H40C 0.9800 . ?
C41 H41A 0.9800 . ?
C41 H41B 0.9800 . ?
C41 H41C 0.9800 . ?
C41A H41D 0.9800 . ?
C41A H41E 0.9800 . ?
C41A H41F 0.9800 . ?
C42 H42A 0.9800 . ?
C42 H42B 0.9800 . ?
C42 H42C 0.9800 . ?
C42A H42D 0.9800 . ?
C42A H42E 0.9800 . ?
C42A H42F 0.9800 . ?
C43 H43A 0.9800 . ?
C43 H43B 0.9800 . ?
C43 H43C 0.9800 . ?
C43A H43D 0.9800 . ?
C43A H43E 0.9800 . ?
C43A H43F 0.9800 . ?
C44 H44A 0.9800 . ?
C44 H44B 0.9800 . ?
C44 H44C 0.9800 . ?
C44A H44D 0.9800 . ?
C44A H44E 0.9800 . ?
C44A H44F 0.9800 . ?
C45 C46 1.368(3) . ?
C45 C54 1.405(3) . ?
C46 H46 0.9500 . ?
C46 C47 1.413(4) . ?
C47 C48 1.530(4) . ?
C47 C52 1.397(4) . ?
C48 C49 1.535(4) . ?
C48 C65 1.530(5) . ?
C48 C66 1.507(5) . ?
C49 H49A 0.9900 . ?
C49 H49B 0.9900 . ?
C49 H49C 0.9900 . ?
C49 H49D 0.9900 . ?
C49 C50 1.476(5) . ?
C49 C50A 1.364(15) . ?
C50 H50A 0.9900 . ?
C50 H50B 0.9900 . ?
C50 C51 1.503(4) . ?
C50A H50C 0.9900 . ?
C50A H50D 0.9900 . ?
C50A C51 1.570(15) . ?
C51 C52 1.528(4) . ?
C51 C67 1.538(5) . ?
C51 C67A 1.498(18) . ?
C51 C68 1.539(5) . ?
C51 C68A 1.71(2) . ?
C52 C53 1.405(4) . ?
C53 H53 0.9500 . ?
C53 C54 1.377(3) . ?
C54 C55 1.477(9) . ?
C54 C55A 1.475(10) . ?
C55 C56 1.361(9) . ?
C55 C64 1.408(9) . ?
C55A C56A 1.373(10) . ?
C55A C64A 1.403(10) . ?
C56 H56 0.9500 . ?
C56 C57 1.401(10) . ?
C56A H56A 0.9500 . ?
C56A C57A 1.416(10) . ?
C57 C58 1.541(10) . ?
C57 C62 1.399(9) . ?
C57A C58A 1.536(10) . ?
C57A C62A 1.406(10) . ?
C58 C59 1.521(11) . ?
C58 C71 1.545(12) . ?
C58 C72 1.537(12) . ?
C58A C59A 1.535(11) . ?
C58A C71A 1.551(11) . ?
C58A C72A 1.537(12) . ?
C59 H59A 0.9900 . ?
C59 H59B 0.9900 . ?
C59 C60A 1.361(16) . ?
C59A H59C 0.9900 . ?
C59A H59D 0.9900 . ?
C59A C60 1.584(14) . ?
C60 H60A 0.9900 . ?
C60 H60B 0.9900 . ?
C60 C61A 1.59(3) . ?
C60A H60C 0.9900 . ?
C60A H60D 0.9900 . ?
C60A C61 1.49(2) . ?
C61 C62 1.539(10) . ?
C61 C69A 1.60(4) . ?
C61 C70A 1.48(3) . ?
C61A C62A 1.542(11) . ?
C61A C69 1.47(5) . ?
C61A C70 1.55(4) . ?
C62 C63 1.416(9) . ?
C62A C63A 1.436(11) . ?
C63 H63 0.9500 . ?
C63 C64 1.388(8) . ?
C63A H63A 1.0000 . ?
C63A C64A 1.374(10) . ?
C65 H65A 0.9800 . ?
C65 H65B 0.9800 . ?
C65 H65C 0.9800 . ?
C66 H66A 0.9800 . ?
C66 H66B 0.9800 . ?
C66 H66C 0.9800 . ?
C67 H67A 0.9800 . ?
C67 H67B 0.9800 . ?
C67 H67C 0.9800 . ?
C67A H67D 0.9800 . ?
C67A H67E 0.9800 . ?
C67A H67F 0.9800 . ?
C68 H68A 0.9800 . ?
C68 H68B 0.9800 . ?
C68 H68C 0.9800 . ?
C68A H68D 0.9800 . ?
C68A H68E 0.9800 . ?
C68A H68F 0.9800 . ?
C69 H69A 0.9800 . ?
C69 H69B 0.9800 . ?
C69 H69C 0.9800 . ?
C69A H69D 0.9800 . ?
C69A H69E 0.9800 . ?
C69A H69F 0.9800 . ?
C70 H70A 0.9800 . ?
C70 H70B 0.9800 . ?
C70 H70C 0.9800 . ?
C70A H70D 0.9800 . ?
C70A H70E 0.9800 . ?
C70A H70F 0.9800 . ?
C71 H71A 0.9800 . ?
C71 H71B 0.9800 . ?
C71 H71C 0.9800 . ?
C71A H71D 0.9800 . ?
C71A H71E 0.9800 . ?
C71A H71F 0.9800 . ?
C72 H72A 0.9800 . ?
C72 H72B 0.9800 . ?
C72 H72C 0.9800 . ?
C72A H72D 0.9800 . ?
C72A H72E 0.9800 . ?
C72A H72F 0.9800 . ?
C73 H73 0.9500 . ?
C73 C74 1.376(5) . ?
C73 C75 1.348(6) 3_566 ?
C74 H74 0.9500 . ?
C74 C75 1.387(6) . ?
C74 C76 1.331(8) . ?
C75 H75 0.9500 . ?
C76 H76A 0.9800 . ?
C76 H76B 0.9800 . ?
C76 H76C 0.9800 . ?

loop_
_geom_torsion_atom_site_label_1
_geom_torsion_atom_site_label_2
_geom_torsion_atom_site_label_3
_geom_torsion_atom_site_label_4
_geom_torsion
_geom_torsion_site_symmetry_1
_geom_torsion_site_symmetry_2
_geom_torsion_site_symmetry_3
_geom_torsion_site_symmetry_4
_geom_torsion_publ_flag
P1A C1 C2 C3 13.1(3) . . . . ?
P1A C1 C2 C6 -161.4(2) . . . . ?
P1A C1 C12 C8 162.8(3) . . . . ?
P1A C1 C12 C11 -17.8(4) . . . . ?
P1A C35 C36 C3 87.2(12) . . . . ?
P1A C35 C36 C27 -95.2(14) . . . . ?
P1B C1 C2 C3 -18.8(4) . . . . ?
P1B C1 C2 C6 166.7(3) . . . . ?
P1B C1 C12 C8 -164.2(2) . . . . ?
P1B C1 C12 C11 15.2(3) . . . . ?
P1B C63A C64A C11 92.1(10) . . . . ?
P1B C63A C64A C55A -97.6(16) . . . . ?
C1 C2 C3 C4 -159.2(2) . . . . ?
C1 C2 C3 C17 77.2(3) . . . . ?
C1 C2 C3 C36 -35.9(6) . . . . ?
C1 C2 C3 C36A -42.3(8) . . . . ?
C1 C2 C6 C5 170.5(2) . . . . ?
C1 C2 C6 C7 -6.2(4) . . . . ?
C2 C1 C12 C8 3.0(3) . . . . ?
C2 C1 C12 C11 -177.7(2) . . . . ?
C2 C3 C4 C5 -20.9(2) . . . . ?
C2 C3 C17 C18 48.0(4) . . . . ?
C2 C3 C17 C26 -133.2(2) . . . . ?
C2 C3 C36 P1A 31.6(5) . . . . ?
C2 C3 C36 C27 136.8(11) . . . . ?
C2 C3 C36 C35 -45.4(15) . . . . ?
C2 C3 C36A C27A 138.7(12) . . . . ?
C2 C3 C36A C35A -49.6(19) . . . . ?
C2 C6 C7 C8 2.7(3) . . . . ?
C3 C2 C6 C5 -4.7(3) . . . . ?
C3 C2 C6 C7 178.7(2) . . . . ?
C3 C4 C5 C6 18.5(2) . . . . ?
C3 C4 C5 C13 136.4(2) . . . . ?
C3 C4 C5 C14 -102.4(2) . . . . ?
C3 C17 C18 C19 177.3(2) . . . . ?
C3 C17 C26 C25 -177.4(2) . . . . ?
C3 C17 C26 C27 11.6(8) . . . . ?
C3 C17 C26 C27A -2.0(9) . . . . ?
C4 C3 C17 C18 -69.1(3) . . . . ?
C4 C3 C17 C26 109.7(2) . . . . ?
C4 C3 C36 P1A 145.6(3) . . . . ?
C4 C3 C36 C27 -109.3(11) . . . . ?
C4 C3 C36 C35 68.5(14) . . . . ?
C4 C3 C36A C27A -107.9(13) . . . . ?
C4 C3 C36A C35A 63.8(18) . . . . ?
C4 C5 C6 C2 -8.8(2) . . . . ?
C4 C5 C6 C7 167.5(2) . . . . ?
C5 C6 C7 C8 -173.3(2) . . . . ?
C6 C2 C3 C4 15.8(3) . . . . ?
C6 C2 C3 C17 -107.8(2) . . . . ?
C6 C2 C3 C36 139.1(6) . . . . ?
C6 C2 C3 C36A 132.7(7) . . . . ?
C6 C7 C8 C9 -176.9(2) . . . . ?
C6 C7 C8 C12 3.4(3) . . . . ?
C7 C8 C9 C10 172.0(2) . . . . ?
C7 C8 C9 C15 53.9(3) . . . . ?
C7 C8 C9 C16 -66.9(3) . . . . ?
C7 C8 C12 C1 -6.3(4) . . . . ?
C7 C8 C12 C11 174.2(2) . . . . ?
C8 C9 C10 C11 18.5(2) . . . . ?
C9 C8 C12 C1 173.8(2) . . . . ?
C9 C8 C12 C11 -5.6(3) . . . . ?
C9 C10 C11 C12 -21.4(2) . . . . ?
C9 C10 C11 C45 101.1(2) . . . . ?
C9 C10 C11 C64 -146.5(4) . . . . ?
C9 C10 C11 C64A -140.9(6) . . . . ?
C10 C11 C12 C1 -162.8(2) . . . . ?
C10 C11 C12 C8 16.7(3) . . . . ?
C10 C11 C45 C46 -68.9(3) . . . . ?
C10 C11 C45 C54 113.5(2) . . . . ?
C10 C11 C64 C55 -115.7(12) . . . . ?
C10 C11 C64 C63 71.9(10) . . . . ?
C10 C11 C64A P1B 144.5(3) . . . . ?
C10 C11 C64A C55A -107.5(14) . . . . ?
C10 C11 C64A C63A 63.4(12) . . . . ?
C11 C45 C46 C47 -179.8(2) . . . . ?
C11 C45 C54 C53 -180.0(2) . . . . ?
C11 C45 C54 C55 -1.5(10) . . . . ?
C11 C45 C54 C55A 10.9(12) . . . . ?
C12 C1 C2 C3 177.8(2) . . . . ?
C12 C1 C2 C6 3.3(4) . . . . ?
C12 C8 C9 C10 -8.2(2) . . . . ?
C12 C8 C9 C15 -126.3(2) . . . . ?
C12 C8 C9 C16 112.9(2) . . . . ?
C12 C11 C45 C46 46.7(3) . . . . ?
C12 C11 C45 C54 -130.9(2) . . . . ?
C12 C11 C64 C55 130.5(11) . . . . ?
C12 C11 C64 C63 -41.9(11) . . . . ?
C12 C11 C64A P1B 28.3(6) . . . . ?
C12 C11 C64A C55A 136.3(13) . . . . ?
C12 C11 C64A C63A -52.8(12) . . . . ?
C13 C5 C6 C2 -126.3(2) . . . . ?
C13 C5 C6 C7 49.9(3) . . . . ?
C14 C5 C6 C2 112.0(2) . . . . ?
C14 C5 C6 C7 -71.7(3) . . . . ?
C15 C9 C10 C11 137.1(2) . . . . ?
C16 C9 C10 C11 -101.6(2) . . . . ?
C17 C3 C4 C5 105.0(2) . . . . ?
C17 C3 C36 P1A -91.8(3) . . . . ?
C17 C3 C36 C27 13.3(13) . . . . ?
C17 C3 C36 C35 -168.9(12) . . . . ?
C17 C3 C36A C27A 11.0(15) . . . . ?
C17 C3 C36A C35A -177.4(15) . . . . ?
C17 C18 C19 C20 -177.5(2) . . . . ?
C17 C18 C19 C24 0.3(4) . . . . ?
C17 C26 C27 C28 -166.2(19) . . . . ?
C17 C26 C27 C36 -2.7(13) . . . . ?
C17 C26 C27A C28A 164(2) . . . . ?
C17 C26 C27A C36A 8.9(15) . . . . ?
C18 C17 C26 C25 1.5(4) . . . . ?
C18 C17 C26 C27 -169.5(7) . . . . ?
C18 C17 C26 C27A 177.0(8) . . . . ?
C18 C19 C20 C21 -168.1(3) . . . . ?
C18 C19 C20 C37 -46.8(4) . . . . ?
C18 C19 C20 C38 72.0(3) . . . . ?
C18 C19 C24 C23 176.7(2) . . . . ?
C18 C19 C24 C25 0.7(4) . . . . ?
C19 C20 C21 C22 -41.3(4) . . . . ?
C19 C24 C25 C26 -0.6(4) . . . . ?
C20 C19 C24 C23 -5.7(4) . . . . ?
C20 C19 C24 C25 178.4(3) . . . . ?
C20 C21 C22 C23 60.9(4) . . . . ?
C21 C22 C23 C24 -48.2(4) . . . . ?
C21 C22 C23 C39 71.3(4) . . . . ?
C21 C22 C23 C40 -169.1(3) . . . . ?
C22 C23 C24 C19 21.9(4) . . . . ?
C22 C23 C24 C25 -162.0(3) . . . . ?
C23 C24 C25 C26 -176.7(2) . . . . ?
C24 C19 C20 C21 14.2(4) . . . . ?
C24 C19 C20 C37 135.5(3) . . . . ?
C24 C19 C20 C38 -105.7(3) . . . . ?
C24 C25 C26 C17 -0.5(4) . . . . ?
C24 C25 C26 C27 168.1(9) . . . . ?
C24 C25 C26 C27A -174.9(10) . . . . ?
C25 C26 C27 C28 24(3) . . . . ?
C25 C26 C27 C36 -172.3(8) . . . . ?
C25 C26 C27A C28A -21(3) . . . . ?
C25 C26 C27A C36A -176.3(9) . . . . ?
C26 C17 C18 C19 -1.4(4) . . . . ?
C26 C27 C28 C29 172.4(19) . . . . ?
C26 C27 C36 P1A 94.3(10) . . . . ?
C26 C27 C36 C3 -7.3(16) . . . . ?
C26 C27 C36 C35 174.7(11) . . . . ?
C26 C27A C28A C29A -163(2) . . . . ?
C26 C27A C36A C3 -12.5(18) . . . . ?
C26 C27A C36A C35A 174.7(13) . . . . ?
C27 C28 C29 C30 174.1(19) . . . . ?
C27 C28 C29 C34A 7(4) . . . . ?
C27A C28A C29A C30A -168(2) . . . . ?
C27A C28A C29A C34 -1(4) . . . . ?
C28 C27 C36 P1A -99.9(18) . . . . ?
C28 C27 C36 C3 158.4(16) . . . . ?
C28 C27 C36 C35 -20(3) . . . . ?
C28 C29 C30 C31 166(2) . . . . ?
C28 C29 C30 C43 -71(2) . . . . ?
C28 C29 C30 C44 48(2) . . . . ?
C28 C29 C34A C33 -163(2) . . . . ?
C28 C29 C34A C35 -15(3) . . . . ?
C28A C27A C36A C3 -171.6(19) . . . . ?
C28A C27A C36A C35A 16(3) . . . . ?
C28A C29A C30A C31A -176(2) . . . . ?
C28A C29A C30A C43A -56(3) . . . . ?
C28A C29A C30A C44A 64(3) . . . . ?
C28A C29A C34 C33A 159(2) . . . . ?
C28A C29A C34 C35A 8(3) . . . . ?
C29 C30 C31 C32A 52.7(13) . . . . ?
C29 C34A C35 P1A 84.7(18) . . . . ?
C29 C34A C35 C36 7(2) . . . . ?
C29A C30A C31A C32 -36.6(18) . . . . ?
C29A C34 C35A C36A -2(2) . . . . ?
C30 C29 C34A C33 30(3) . . . . ?
C30 C29 C34A C35 178.4(16) . . . . ?
C30 C31 C32A C33 -78.9(9) . . . . ?
C30A C29A C34 C33A -35(3) . . . . ?
C30A C29A C34 C35A 173.5(17) . . . . ?
C30A C31A C32 C33A 65.0(14) . . . . ?
C31 C32A C33 C34A 73.9(9) . . . . ?
C31 C32A C33 C41 169.0(7) . . . . ?
C31 C32A C33 C42 -81.1(11) . . . . ?
C31A C32 C33A C34 -67.9(12) . . . . ?
C31A C32 C33A C41A 81.7(15) . . . . ?
C31A C32 C33A C42A -165.0(9) . . . . ?
C32 C33A C34 C29A 55.9(18) . . . . ?
C32 C33A C34 C35A -151.6(11) . . . . ?
C32A C33 C34A C29 -52.5(17) . . . . ?
C32A C33 C34A C35 160.2(10) . . . . ?
C33 C34A C35 P1A -128.4(10) . . . . ?
C33 C34A C35 C36 153.5(11) . . . . ?
C33A C34 C35A C36A -153.8(13) . . . . ?
C34 C29A C30A C31A 19(3) . . . . ?
C34 C29A C30A C43A 139(2) . . . . ?
C34 C29A C30A C44A -101(2) . . . . ?
C34 C35A C36A C3 179.0(13) . . . . ?
C34 C35A C36A C27A -10(2) . . . . ?
C34A C29 C30 C31 -27(2) . . . . ?
C34A C29 C30 C43 96(2) . . . . ?
C34A C29 C30 C44 -145(2) . . . . ?
C34A C35 C36 P1A 105.7(11) . . . . ?
C34A C35 C36 C3 -167.1(13) . . . . ?
C34A C35 C36 C27 11(2) . . . . ?
C35 P1A C1 C2 41.6(3) . . . . ?
C35 P1A C1 C12 -119.6(3) . . . . ?
C36 P1A C1 C2 7.4(3) . . . . ?
C36 P1A C1 C12 -153.8(4) . . . . ?
C36 C3 C4 C5 -139.5(5) . . . . ?
C36 C3 C17 C18 166.3(6) . . . . ?
C36 C3 C17 C26 -14.9(6) . . . . ?
C36 C27 C28 C29 10(3) . . . . ?
C36A C3 C4 C5 -144.6(5) . . . . ?
C36A C3 C17 C18 176.1(8) . . . . ?
C36A C3 C17 C26 -5.1(8) . . . . ?
C36A C27A C28A C29A -10(4) . . . . ?
C37 C20 C21 C22 -164.4(3) . . . . ?
C38 C20 C21 C22 79.0(4) . . . . ?
C39 C23 C24 C19 -98.8(3) . . . . ?
C39 C23 C24 C25 77.2(4) . . . . ?
C40 C23 C24 C19 139.4(3) . . . . ?
C40 C23 C24 C25 -44.6(4) . . . . ?
C41 C33 C34A C29 -135.5(16) . . . . ?
C41 C33 C34A C35 77.2(12) . . . . ?
C41A C33A C34 C29A -101.5(18) . . . . ?
C41A C33A C34 C35A 51.0(15) . . . . ?
C42 C33 C34A C29 104.1(19) . . . . ?
C42 C33 C34A C35 -43.2(16) . . . . ?
C42A C33A C34 C29A 144.0(17) . . . . ?
C42A C33A C34 C35A -63.5(13) . . . . ?
C43 C30 C31 C32A -70.7(11) . . . . ?
C43A C30A C31A C32 -157.2(13) . . . . ?
C44 C30 C31 C32A 171.8(11) . . . . ?
C44A C30A C31A C32 84.9(15) . . . . ?
C45 C11 C12 C1 74.1(3) . . . . ?
C45 C11 C12 C8 -106.5(2) . . . . ?
C45 C11 C64 C55 4.9(12) . . . . ?
C45 C11 C64 C63 -167.5(9) . . . . ?
C45 C11 C64A P1B -89.9(4) . . . . ?
C45 C11 C64A C55A 18.1(14) . . . . ?
C45 C11 C64A C63A -171.0(10) . . . . ?
C45 C46 C47 C48 -177.6(3) . . . . ?
C45 C46 C47 C52 1.0(4) . . . . ?
C45 C54 C55 C56 173(3) . . . . ?
C45 C54 C55 C64 4.8(17) . . . . ?
C45 C54 C55A C56A -176(3) . . . . ?
C45 C54 C55A C64A 1.0(19) . . . . ?
C46 C45 C54 C53 2.1(4) . . . . ?
C46 C45 C54 C55 -179.4(10) . . . . ?
C46 C45 C54 C55A -167.0(12) . . . . ?
C46 C47 C48 C49 -167.2(3) . . . . ?
C46 C47 C48 C65 -48.9(4) . . . . ?
C46 C47 C48 C66 72.8(4) . . . . ?
C46 C47 C52 C51 178.3(2) . . . . ?
C46 C47 C52 C53 0.7(4) . . . . ?
C47 C48 C49 C50 -40.9(5) . . . . ?
C47 C48 C49 C50A 6.5(13) . . . . ?
C47 C52 C53 C54 -0.9(4) . . . . ?
C48 C47 C52 C51 -3.1(4) . . . . ?
C48 C47 C52 C53 179.2(3) . . . . ?
C48 C49 C50 C51 58.0(5) . . . . ?
C48 C49 C50A C51 -36(2) . . . . ?
C49 C50 C51 C52 -42.4(4) . . . . ?
C49 C50 C51 C67 78.6(4) . . . . ?
C49 C50 C51 C68 -164.1(3) . . . . ?
C49 C50A C51 C52 42.9(18) . . . . ?
C49 C50A C51 C67A 162(2) . . . . ?
C49 C50A C51 C68A -65.3(19) . . . . ?
C50 C51 C52 C47 16.3(4) . . . . ?
C50 C51 C52 C53 -166.0(3) . . . . ?
C50A C51 C52 C47 -24.5(9) . . . . ?
C50A C51 C52 C53 153.3(9) . . . . ?
C51 C52 C53 C54 -178.7(2) . . . . ?
C52 C47 C48 C49 14.2(4) . . . . ?
C52 C47 C48 C65 132.6(3) . . . . ?
C52 C47 C48 C66 -105.7(4) . . . . ?
C52 C53 C54 C45 -0.5(4) . . . . ?
C52 C53 C54 C55 -178.5(13) . . . . ?
C52 C53 C54 C55A 166.1(14) . . . . ?
C53 C54 C55 C56 -9(4) . . . . ?
C53 C54 C55 C64 -177.0(7) . . . . ?
C53 C54 C55A C56A 16(4) . . . . ?
C53 C54 C55A C64A -166.7(8) . . . . ?
C54 C45 C46 C47 -2.4(4) . . . . ?
C54 C55 C56 C57 -162(2) . . . . ?
C54 C55 C64 C11 -6.1(18) . . . . ?
C54 C55 C64 C63 167.1(10) . . . . ?
C54 C55A C56A C57A 176(3) . . . . ?
C54 C55A C64A P1B 93.0(15) . . . . ?
C54 C55A C64A C11 -13(2) . . . . ?
C54 C55A C64A C63A 175.4(12) . . . . ?
C55 C56 C57 C58 178(3) . . . . ?
C55 C56 C57 C62 -3(5) . . . . ?
C55A C56A C57A C58A -178(3) . . . . ?
C55A C56A C57A C62A 3(5) . . . . ?
C56 C55 C64 C11 -176(2) . . . . ?
C56 C55 C64 C63 -3(3) . . . . ?
C56 C57 C58 C59 173(2) . . . . ?
C56 C57 C58 C71 -65(2) . . . . ?
C56 C57 C58 C72 55(2) . . . . ?
C56 C57 C62 C61 175(3) . . . . ?
C56 C57 C62 C63 -2(3) . . . . ?
C56A C55A C64A P1B -89(3) . . . . ?
C56A C55A C64A C11 165(3) . . . . ?
C56A C55A C64A C63A -7(3) . . . . ?
C56A C57A C58A C59A -153(2) . . . . ?
C56A C57A C58A C71A -34(3) . . . . ?
C56A C57A C58A C72A 82(3) . . . . ?
C56A C57A C62A C61A 178(3) . . . . ?
C56A C57A C62A C63A 1(4) . . . . ?
C57 C58 C59 C60A 30.4(18) . . . . ?
C57 C62 C63 C64 4.5(19) . . . . ?
C57A C58A C59A C60 -60.9(13) . . . . ?
C57A C62A C63A P1B 70(2) . . . . ?
C57A C62A C63A C64A -8(3) . . . . ?
C58 C57 C62 C61 -6(3) . . . . ?
C58 C57 C62 C63 177.2(13) . . . . ?
C58 C59 C60A C61 -45(2) . . . . ?
C58A C57A C62A C61A -1(4) . . . . ?
C58A C57A C62A C63A -177.7(17) . . . . ?
C58A C59A C60 C61A 71.9(18) . . . . ?
C59 C60A C61 C62 28(3) . . . . ?
C59 C60A C61 C69A 146.4(13) . . . . ?
C59 C60A C61 C70A -95.3(18) . . . . ?
C59A C60 C61A C62A -46(3) . . . . ?
C59A C60 C61A C69 72.6(15) . . . . ?
C59A C60 C61A C70 -167.7(16) . . . . ?
C60 C61A C62A C57A 12(4) . . . . ?
C60 C61A C62A C63A -171(2) . . . . ?
C60A C61 C62 C57 -4(4) . . . . ?
C60A C61 C62 C63 173.5(17) . . . . ?
C61 C62 C63 C64 -172.9(19) . . . . ?
C61A C62A C63A P1B -107(3) . . . . ?
C61A C62A C63A C64A 175(2) . . . . ?
C62 C57 C58 C59 -6(2) . . . . ?
C62 C57 C58 C71 115.5(17) . . . . ?
C62 C57 C58 C72 -124.5(17) . . . . ?
C62 C63 C64 C11 169.7(10) . . . . ?
C62 C63 C64 C55 -2.0(17) . . . . ?
C62A C57A C58A C59A 26(2) . . . . ?
C62A C57A C58A C71A 144(2) . . . . ?
C62A C57A C58A C72A -99(2) . . . . ?
C62A C63A C64A P1B 108.7(13) . . . . ?
C62A C63A C64A C11 -159.3(13) . . . . ?
C62A C63A C64A C55A 11(2) . . . . ?
C63A P1B C1 C2 -127.3(4) . . . . ?
C63A P1B C1 C12 37.0(3) . . . . ?
C64 C11 C12 C1 -45.8(6) . . . . ?
C64 C11 C12 C8 133.7(5) . . . . ?
C64 C11 C45 C46 175.7(5) . . . . ?
C64 C11 C45 C54 -2.0(5) . . . . ?
C64 C55 C56 C57 5(4) . . . . ?
C64A P1B C1 C2 -160.0(4) . . . . ?
C64A P1B C1 C12 4.4(4) . . . . ?
C64A C11 C12 C1 -34.0(6) . . . . ?
C64A C11 C12 C8 145.4(5) . . . . ?
C64A C11 C45 C46 160.7(5) . . . . ?
C64A C11 C45 C54 -17.0(5) . . . . ?
C64A C55A C56A C57A -1(5) . . . . ?
C65 C48 C49 C50 -161.5(4) . . . . ?
C65 C48 C49 C50A -114.1(13) . . . . ?
C66 C48 C49 C50 78.5(4) . . . . ?
C66 C48 C49 C50A 125.8(13) . . . . ?
C67 C51 C52 C47 -107.3(4) . . . . ?
C67 C51 C52 C53 70.5(4) . . . . ?
C67A C51 C52 C47 -128.4(19) . . . . ?
C67A C51 C52 C53 49(2) . . . . ?
C68 C51 C52 C47 135.6(3) . . . . ?
C68 C51 C52 C53 -46.6(3) . . . . ?
C68A C51 C52 C47 83.3(10) . . . . ?
C68A C51 C52 C53 -99.0(10) . . . . ?
C69 C61A C62A C57A -110(2) . . . . ?
C69 C61A C62A C63A 68(3) . . . . ?
C69A C61 C62 C57 -120.7(18) . . . . ?
C69A C61 C62 C63 57(2) . . . . ?
C70 C61A C62A C57A 129(2) . . . . ?
C70 C61A C62A C63A -54(4) . . . . ?
C70A C61 C62 C57 121.3(19) . . . . ?
C70A C61 C62 C63 -61(3) . . . . ?
C71 C58 C59 C60A -91.2(14) . . . . ?
C71A C58A C59A C60 179.3(9) . . . . ?
C72 C58 C59 C60A 147.9(12) . . . . ?
C72A C58A C59A C60 63.4(11) . . . . ?
C73 C74 C75 C73 -1.3(6) . . . 3_566 ?
C75 C73 C74 C75 1.3(6) 3_566 . . . ?
C75 C73 C74 C76 -176.8(5) 3_566 . . . ?
C76 C74 C75 C73 176.8(5) . . . 3_566 ?

loop_
_exptl_oxdiff_crystal_face_indexfrac_h
_exptl_oxdiff_crystal_face_indexfrac_k
_exptl_oxdiff_crystal_face_indexfrac_l
_exptl_oxdiff_crystal_face_x
_exptl_oxdiff_crystal_face_y
_exptl_oxdiff_crystal_face_z
-0.0004 -0.9999 -1.0000 0.0641 -0.0781 0.0207
-0.9996 -1.0006 1.9997 -0.0422 0.0604 0.1655
0.9996 1.0006 -1.9997 0.0422 -0.0604 -0.1655
-1.9996 0.9994 2.0008 -0.2130 0.0348 0.1170
1.9998 1.0007 -2.0002 0.1103 -0.0068 -0.2191
-0.0001 -1.0001 -0.0003 0.0513 -0.0140 0.0511
0.9998 -0.9997 -1.0005 0.1322 -0.0244 -0.0329
0.9997 -1.9998 -1.0008 0.1835 -0.0385 0.0181
0.0001 1.0001 0.0003 -0.0513 0.0140 -0.0511
-0.9997 1.9998 1.0008 -0.1835 0.0385 -0.0181
0.0002 -1.0002 0.9994 0.0386 0.0500 0.0815
2.0006 0.0001 0.9986 0.1235 0.1713 -0.0769
-0.0002 1.0002 -0.9994 -0.0386 -0.0500 -0.0815
-2.0004 -1.0003 0.0008 -0.0849 -0.1213 0.1584
-2.0006 -0.0001 -0.9986 -0.1235 -0.1713 0.0769
-0.9994 1.9996 2.0005 -0.1963 0.1025 0.0122
0.9994 -1.9996 -2.0005 0.1963 -0.1025 -0.0122
0.9997 2.0006 -1.9994 -0.0091 -0.0464 -0.2166
-1.0006 -2.0000 -0.9997 0.0473 -0.1458 0.1254

loop_
_smtbx_masks_void_nr
_smtbx_masks_void_average_x
_smtbx_masks_void_average_y
_smtbx_masks_void_average_z
_smtbx_masks_void_volume
_smtbx_masks_void_count_electrons
_smtbx_masks_void_content
1 -0.695 0.000 0.500 438.9 98.6 ?
2 -0.026 0.127 0.913 18.9 0.0 ?
3 -0.311 0.500 0.000 438.9 98.3 ?
4 0.026 0.873 0.087 18.9 0.0 ?
5 0.150 0.343 0.658 7.2 0.0 ?
6 0.350 0.843 0.842 7.2 0.0 ?
7 0.474 0.373 0.413 18.9 0.0 ?
8 0.526 0.627 0.587 18.9 0.0 ?
9 0.650 0.157 0.158 7.2 0.0 ?
10 0.850 0.657 0.342 7.2 0.0 ?
